data_1508246
loop_
_publ_author_name
'Arnold, Polly L.'
'Mansell, Stephen M.'
'Maron, Laurent'
'McKay, David'

_publ_section_title
;
 Spontaneous reduction and C-H borylation of arenes mediated by
 uranium(III) disproportionation.
;
_journal_issue 8
_journal_name_full 'Nature chemistry'
_journal_page_first 668
_journal_page_last 674
_journal_paper_doi 10.1038/nchem.1392
_journal_volume 4
_journal_year 2012
_chemical_formula_moiety 'C63 H92 O4 U2'
_chemical_formula_sum 'C63 H92 O4 U2'
_chemical_formula_weight 1389.43
_chemical_name_systematic
; 
 ? 
;
_space_group_IT_number 2
_symmetry_cell_setting triclinic
_symmetry_space_group_name_Hall '-P 1'
_symmetry_space_group_name_H-M 'P -1'
_atom_sites_solution_hydrogens geom
_atom_sites_solution_primary direct
_atom_sites_solution_secondary difmap
_audit_creation_method SHELXL-97
_cell_angle_alpha 87.379(3)
_cell_angle_beta 78.703(3)
_cell_angle_gamma 68.266(3)
_cell_formula_units_Z 4
_cell_length_a 13.9662(5)
_cell_length_b 17.3367(6)
_cell_length_c 26.0453(8)
_cell_measurement_reflns_used 19396
_cell_measurement_temperature 100(2)
_cell_measurement_theta_max 75.4087
_cell_measurement_theta_min 3.2858
_cell_volume 5742.0(4)
_computing_cell_refinement
;
CrysAlisPro, Agilent Technologies,
Version 1.171.34.49 (release 20-01-2011 CrysAlis171 .NET)
(compiled Jan 20 2011,15:58:25)
;
_computing_data_collection
;
CrysAlisPro, Agilent Technologies,
Version 1.171.34.49 (release 20-01-2011 CrysAlis171 .NET)
(compiled Jan 20 2011,15:58:25)
;
_computing_data_reduction
;
CrysAlisPro, Agilent Technologies,
Version 1.171.34.49 (release 20-01-2011 CrysAlis171 .NET)
(compiled Jan 20 2011,15:58:25)
;
_computing_structure_refinement 'SHELXL-97 (Sheldrick, 1997)'
_computing_structure_solution 'SHELXS-97 (Sheldrick, 1990)'
_diffrn_ambient_temperature 100(2)
_diffrn_detector_area_resol_mean 5.1574
_diffrn_measured_fraction_theta_full 0.974
_diffrn_measured_fraction_theta_max 0.974
_diffrn_measurement_device_type 'SuperNova, Dual, Cu at zero, Atlas'
_diffrn_measurement_method '\w scans'
_diffrn_radiation_monochromator mirror
_diffrn_radiation_source 'SuperNova (Cu) X-ray Source'
_diffrn_radiation_type CuK\a
_diffrn_radiation_wavelength 1.54184
_diffrn_reflns_av_R_equivalents 0.0996
_diffrn_reflns_av_sigmaI/netI 0.0879
_diffrn_reflns_limit_h_max 17
_diffrn_reflns_limit_h_min -17
_diffrn_reflns_limit_k_max 18
_diffrn_reflns_limit_k_min -21
_diffrn_reflns_limit_l_max 32
_diffrn_reflns_limit_l_min -32
_diffrn_reflns_number 87770
_diffrn_reflns_theta_full 75.59
_diffrn_reflns_theta_max 75.59
_diffrn_reflns_theta_min 3.29
_diffrn_standards_number 0
_exptl_absorpt_coefficient_mu 16.088
_exptl_absorpt_correction_T_max 0.7185
_exptl_absorpt_correction_T_min 0.1132
_exptl_absorpt_correction_type analytical
_exptl_absorpt_process_details
;
CrysAlisPro, Agilent Technologies,
Version 1.171.34.49 (release 20-01-2011 CrysAlis171 .NET)
(compiled Jan 20 2011,15:58:25)
Analytical numeric absorption correction using a multifaceted crystal
            model based on expressions derived by R.C. Clark & J.S. Reid.
(Clark, R. C. & Reid, J. S. (1995). Acta Cryst. A51, 887-897)
;
_exptl_crystal_colour Black
_exptl_crystal_density_diffrn 1.607
_exptl_crystal_density_method 'not measured'
_exptl_crystal_description Needle
_exptl_crystal_F_000 2744
_exptl_crystal_size_max 0.24
_exptl_crystal_size_mid 0.04
_exptl_crystal_size_min 0.02
_refine_diff_density_max 2.010
_refine_diff_density_min -2.662
_refine_diff_density_rms 0.192
_refine_ls_extinction_method none
_refine_ls_goodness_of_fit_ref 0.993
_refine_ls_hydrogen_treatment constr
_refine_ls_matrix_type full
_refine_ls_number_parameters 1318
_refine_ls_number_reflns 23234
_refine_ls_number_restraints 96
_refine_ls_restrained_S_all 0.993
_refine_ls_R_factor_all 0.0735
_refine_ls_R_factor_gt 0.0462
_refine_ls_shift/su_max 0.002
_refine_ls_shift/su_mean 0.000
_refine_ls_structure_factor_coef Fsqd
_refine_ls_weighting_details 'calc w=1/[\s^2^(Fo^2^)+(0.0465P)^2^+0.0000P] where P=(Fo^2^+2Fc^2^)/3'
_refine_ls_weighting_scheme calc
_refine_ls_wR_factor_gt 0.1039
_refine_ls_wR_factor_ref 0.1199
_reflns_number_gt 17089
_reflns_number_total 23234
_reflns_threshold_expression >2sigma(I)
_cod_data_source_file nchem.1392-s5.cif
_cod_data_source_block (DtbpO)2U(toluene)U(ODtbp)2_complex_1a
_cod_depositor_comments
;
The following automatic conversions were performed:

'_symmetry_cell_setting' value 'Triclinic' changed to 'triclinic'
according to /home/saulius/struct/CIF-dictionaries/cif_core.dic
dictionary named 'cif_core.dic' version 2.4.2 from 2011-04-26.

Automatic conversion script
Id: cif_fix_values 1891 2012-01-12 08:04:46Z andrius 
;
_cod_original_cell_volume 5742.0(3)
_cod_original_sg_symbol_H-M P-1
_cod_database_code 1508246

loop_
_symmetry_equiv_pos_as_xyz
'x, y, z'
'-x, -y, -z'

loop_
_atom_site_label
_atom_site_type_symbol
_atom_site_fract_x
_atom_site_fract_y
_atom_site_fract_z
_atom_site_U_iso_or_equiv
_atom_site_adp_type
_atom_site_occupancy
_atom_site_symmetry_multiplicity
_atom_site_calc_flag
_atom_site_refinement_flags
_atom_site_disorder_assembly
_atom_site_disorder_group
U1 U 0.640509(19) 0.02011(2) 0.238772(12) 0.02676(8) Uani 1 1 d . . .
U2 U 0.309141(19) 0.11252(2) 0.247587(11) 0.02584(7) Uani 1 1 d . . .
O1 O 0.7583(5) -0.0894(4) 0.1981(3) 0.0343(15) Uani 1 1 d . . .
O2 O 0.7385(5) 0.0532(4) 0.2806(3) 0.0384(16) Uani 1 1 d . . .
O3 O 0.2011(4) 0.0751(4) 0.3028(2) 0.0289(13) Uani 1 1 d . . .
O4 O 0.2054(4) 0.2066(4) 0.2058(2) 0.0257(13) Uani 1 1 d . . .
C1 C 0.4688(7) 0.0150(7) 0.2886(4) 0.035(2) Uani 1 1 d . . .
C2 C 0.4772(7) -0.0143(7) 0.2366(4) 0.037(2) Uani 1 1 d . . .
H1 H 0.4750 -0.0677 0.2321 0.045 Uiso 1 1 calc R . .
C3 C 0.4885(7) 0.0339(6) 0.1914(4) 0.035(2) Uani 1 1 d . . .
H2 H 0.4943 0.0126 0.1575 0.042 Uiso 1 1 calc R . .
C4 C 0.4911(7) 0.1154(7) 0.1980(4) 0.035(2) Uani 1 1 d . . .
H3 H 0.5072 0.1455 0.1683 0.041 Uiso 1 1 calc R . .
C5 C 0.4693(7) 0.1501(6) 0.2497(4) 0.032(2) Uani 1 1 d . . .
H4 H 0.4648 0.2055 0.2541 0.038 Uiso 1 1 calc R . .
C6 C 0.4542(7) 0.1024(6) 0.2947(4) 0.031(2) Uani 1 1 d . . .
H5 H 0.4346 0.1276 0.3287 0.038 Uiso 1 1 calc R . .
C7 C 0.4440(8) -0.0331(7) 0.3357(5) 0.047(3) Uani 1 1 d . . .
H6 H 0.3708 -0.0289 0.3403 0.070 Uiso 1 1 calc R . .
H7 H 0.4542 -0.0101 0.3670 0.070 Uiso 1 1 calc R . .
H8 H 0.4908 -0.0916 0.3304 0.070 Uiso 1 1 calc R . .
C8 C 0.8142(6) -0.1563(7) 0.1641(4) 0.034(2) Uani 1 1 d . . .
C9 C 0.8298(7) -0.2365(6) 0.1813(4) 0.033(2) Uani 1 1 d . . .
C10 C 0.8784(7) -0.3020(6) 0.1447(4) 0.035(2) Uani 1 1 d . . .
H9 H 0.8878 -0.3569 0.1556 0.043 Uiso 1 1 calc R . .
C11 C 0.9138(7) -0.2889(7) 0.0923(4) 0.037(2) Uani 1 1 d . . .
H10 H 0.9439 -0.3341 0.0675 0.044 Uiso 1 1 calc R . .
C12 C 0.9046(7) -0.2108(6) 0.0770(4) 0.032(2) Uani 1 1 d . . .
H11 H 0.9322 -0.2030 0.0417 0.038 Uiso 1 1 calc R . .
C13 C 0.8553(6) -0.1401(7) 0.1118(4) 0.033(2) Uani 1 1 d . . .
C14 C 0.8028(8) -0.2569(7) 0.2396(4) 0.042(3) Uani 1 1 d . . .
C15 C 0.6868(8) -0.2179(7) 0.2618(4) 0.045(3) Uani 1 1 d . . .
H12 H 0.6729 -0.2343 0.2982 0.068 Uiso 1 1 calc R . .
H13 H 0.6478 -0.2368 0.2410 0.068 Uiso 1 1 calc R . .
H14 H 0.6644 -0.1573 0.2607 0.068 Uiso 1 1 calc R . .
C16 C 0.8653(13) -0.2294(10) 0.2702(5) 0.069(4) Uani 1 1 d . . .
H15 H 0.8556 -0.1713 0.2628 0.103 Uiso 1 1 calc R . .
H16 H 0.9399 -0.2643 0.2600 0.103 Uiso 1 1 calc R . .
H17 H 0.8414 -0.2346 0.3077 0.103 Uiso 1 1 calc R . .
C17 C 0.8311(10) -0.3515(8) 0.2487(6) 0.064(4) Uani 1 1 d . . .
H18 H 0.9059 -0.3814 0.2347 0.095 Uiso 1 1 calc R . .
H19 H 0.7891 -0.3719 0.2308 0.095 Uiso 1 1 calc R . .
H20 H 0.8161 -0.3608 0.2863 0.095 Uiso 1 1 calc R . .
C18 C 0.8526(7) -0.0545(7) 0.0940(4) 0.036(2) Uani 1 1 d . . .
C19 C 0.9045(9) -0.0198(8) 0.1292(5) 0.050(3) Uani 1 1 d . . .
H21 H 0.9013 0.0356 0.1177 0.075 Uiso 1 1 calc R . .
H22 H 0.9781 -0.0567 0.1267 0.075 Uiso 1 1 calc R . .
H23 H 0.8673 -0.0160 0.1656 0.075 Uiso 1 1 calc R . .
C20 C 0.7398(7) 0.0037(6) 0.0923(4) 0.040(2) Uani 1 1 d . . .
H24 H 0.7132 -0.0176 0.0663 0.060 Uiso 1 1 calc R . .
H25 H 0.7390 0.0593 0.0828 0.060 Uiso 1 1 calc R . .
H26 H 0.6953 0.0068 0.1269 0.060 Uiso 1 1 calc R . .
C21 C 0.9138(8) -0.0585(8) 0.0375(4) 0.047(3) Uani 1 1 d . . .
H27 H 0.8794 -0.0760 0.0134 0.071 Uiso 1 1 calc R . .
H28 H 0.9859 -0.0985 0.0350 0.071 Uiso 1 1 calc R . .
H29 H 0.9151 -0.0035 0.0280 0.071 Uiso 1 1 calc R . .
C22 C 0.7503(7) 0.1021(6) 0.3156(4) 0.033(2) Uani 1 1 d . . .
C23 C 0.7479(7) 0.0792(8) 0.3680(4) 0.043(3) Uani 1 1 d . . .
C24 C 0.7543(9) 0.1342(9) 0.4034(5) 0.055(3) Uani 1 1 d . . .
H30 H 0.7504 0.1205 0.4393 0.066 Uiso 1 1 calc R . .
C25 C 0.7661(10) 0.2068(9) 0.3883(5) 0.063(4) Uani 1 1 d . . .
H31 H 0.7675 0.2441 0.4134 0.076 Uiso 1 1 calc R . .
C26 C 0.7758(9) 0.2256(9) 0.3358(6) 0.057(3) Uani 1 1 d . . .
H32 H 0.7879 0.2749 0.3252 0.068 Uiso 1 1 calc R . .
C27 C 0.7685(7) 0.1753(7) 0.2983(4) 0.038(2) Uani 1 1 d . . .
C28 C 0.7463(10) -0.0057(8) 0.3870(5) 0.049(3) Uani 1 1 d . . .
C29 C 0.8470(14) -0.0729(10) 0.3581(7) 0.092(6) Uani 1 1 d . . .
H33 H 0.8463 -0.0720 0.3205 0.139 Uiso 1 1 calc R . .
H34 H 0.8507 -0.1275 0.3714 0.139 Uiso 1 1 calc R . .
H35 H 0.9082 -0.0622 0.3638 0.139 Uiso 1 1 calc R . .
C30 C 0.6497(18) -0.0167(13) 0.3793(11) 0.155(13) Uani 1 1 d . . .
H36 H 0.5901 0.0163 0.4061 0.232 Uiso 1 1 calc R . .
H37 H 0.6591 -0.0755 0.3824 0.232 Uiso 1 1 calc R . .
H38 H 0.6359 0.0019 0.3445 0.232 Uiso 1 1 calc R . .
C31 C 0.7550(15) -0.0194(11) 0.4448(6) 0.083(5) Uani 1 1 d . . .
H39 H 0.6918 0.0195 0.4669 0.124 Uiso 1 1 calc R . .
H40 H 0.8169 -0.0099 0.4508 0.124 Uiso 1 1 calc R . .
H41 H 0.7618 -0.0765 0.4536 0.124 Uiso 1 1 calc R . .
C32 C 0.7906(7) 0.1956(7) 0.2400(4) 0.034(2) Uani 1 1 d . . .
C33 C 0.7923(12) 0.2823(8) 0.2317(6) 0.070(4) Uani 1 1 d . . .
H42 H 0.8472 0.2878 0.2479 0.105 Uiso 1 1 calc R . .
H43 H 0.7239 0.3234 0.2477 0.105 Uiso 1 1 calc R . .
H44 H 0.8068 0.2917 0.1940 0.105 Uiso 1 1 calc R . .
C34 C 0.7122(10) 0.1878(11) 0.2086(5) 0.067(4) Uani 1 1 d . . .
H45 H 0.7115 0.2224 0.1777 0.100 Uiso 1 1 calc R . .
H46 H 0.6418 0.2065 0.2306 0.100 Uiso 1 1 calc R . .
H47 H 0.7331 0.1297 0.1974 0.100 Uiso 1 1 calc R . .
C35 C 0.9001(8) 0.1352(8) 0.2152(4) 0.047(3) Uani 1 1 d . . .
H48 H 0.9527 0.1440 0.2317 0.070 Uiso 1 1 calc R . .
H49 H 0.9142 0.1450 0.1776 0.070 Uiso 1 1 calc R . .
H50 H 0.9034 0.0780 0.2204 0.070 Uiso 1 1 calc R . .
C36 C 0.1561(6) 0.0277(6) 0.3341(4) 0.0271(18) Uani 1 1 d . . .
C37 C 0.1529(6) -0.0450(6) 0.3140(4) 0.030(2) Uani 1 1 d . . .
C38 C 0.1174(8) -0.0949(7) 0.3506(4) 0.044(3) Uani 1 1 d . . .
H51 H 0.1166 -0.1453 0.3383 0.053 Uiso 1 1 calc R . .
C39 C 0.0842(9) -0.0756(7) 0.4026(5) 0.046(3) Uani 1 1 d . . .
H52 H 0.0633 -0.1128 0.4259 0.055 Uiso 1 1 calc R . .
C40 C 0.0812(8) -0.0010(8) 0.4212(4) 0.046(3) Uani 1 1 d . . .
H53 H 0.0553 0.0138 0.4573 0.055 Uiso 1 1 calc R . .
C41 C 0.1148(6) 0.0521(6) 0.3884(4) 0.032(2) Uani 1 1 d . . .
C42 C 0.1845(7) -0.0756(7) 0.2555(4) 0.036(2) Uani 1 1 d . . .
C43 C 0.2139(8) -0.0157(7) 0.2155(4) 0.041(2) Uani 1 1 d . . .
H54 H 0.2224 -0.0366 0.1799 0.061 Uiso 1 1 calc R . .
H55 H 0.2799 -0.0120 0.2203 0.061 Uiso 1 1 calc R . .
H56 H 0.1580 0.0395 0.2209 0.061 Uiso 1 1 calc R . .
C44 C 0.2799(8) -0.1563(7) 0.2501(4) 0.039(2) Uani 1 1 d . . .
H57 H 0.2618 -0.1982 0.2720 0.059 Uiso 1 1 calc R . .
H58 H 0.3375 -0.1466 0.2614 0.059 Uiso 1 1 calc R . .
H59 H 0.3017 -0.1760 0.2134 0.059 Uiso 1 1 calc R . .
C45 C 0.0926(8) -0.0903(8) 0.2395(5) 0.047(3) Uani 1 1 d . . .
H60 H 0.1075 -0.1004 0.2015 0.071 Uiso 1 1 calc R . .
H61 H 0.0283 -0.0412 0.2493 0.071 Uiso 1 1 calc R . .
H62 H 0.0834 -0.1387 0.2574 0.071 Uiso 1 1 calc R . .
C46 C 0.1082(8) 0.1355(7) 0.4107(4) 0.042(2) Uani 1 1 d . . .
C47 C 0.2195(9) 0.1331(9) 0.4107(5) 0.059(4) Uani 1 1 d . . .
H63 H 0.2148 0.1840 0.4276 0.088 Uiso 1 1 calc R . .
H64 H 0.2580 0.1288 0.3745 0.088 Uiso 1 1 calc R . .
H65 H 0.2566 0.0848 0.4299 0.088 Uiso 1 1 calc R . .
C48 C 0.0490(9) 0.1502(9) 0.4676(5) 0.057(3) Uani 1 1 d . . .
H66 H 0.0885 0.1072 0.4894 0.085 Uiso 1 1 calc R . .
H67 H -0.0206 0.1477 0.4697 0.085 Uiso 1 1 calc R . .
H68 H 0.0413 0.2049 0.4803 0.085 Uiso 1 1 calc R . .
C49 C 0.0445(9) 0.2079(7) 0.3801(5) 0.048(3) Uani 1 1 d . . .
H69 H 0.0411 0.2605 0.3943 0.072 Uiso 1 1 calc R . .
H70 H -0.0268 0.2082 0.3836 0.072 Uiso 1 1 calc R . .
H71 H 0.0785 0.2012 0.3431 0.072 Uiso 1 1 calc R . .
C50 C 0.1888(6) 0.2737(6) 0.1756(4) 0.0268(19) Uani 1 1 d . . .
C51 C 0.2035(6) 0.2648(6) 0.1202(4) 0.031(2) Uani 1 1 d . . .
C52 C 0.1995(8) 0.3345(7) 0.0910(4) 0.038(2) Uani 1 1 d . . .
H72 H 0.2116 0.3294 0.0539 0.046 Uiso 1 1 calc R . .
C53 C 0.1785(8) 0.4116(7) 0.1139(5) 0.043(3) Uani 1 1 d . . .
H73 H 0.1805 0.4574 0.0928 0.052 Uiso 1 1 calc R . .
C54 C 0.1550(8) 0.4201(7) 0.1677(4) 0.039(2) Uani 1 1 d . . .
H74 H 0.1373 0.4733 0.1834 0.047 Uiso 1 1 calc R . .
C55 C 0.1561(7) 0.3540(6) 0.2000(4) 0.032(2) Uani 1 1 d . . .
C56 C 0.2165(7) 0.1828(7) 0.0950(4) 0.033(2) Uani 1 1 d . . .
C57 C 0.3242(7) 0.1163(7) 0.0976(4) 0.040(2) Uani 1 1 d . . .
H75 H 0.3795 0.1348 0.0787 0.060 Uiso 1 1 calc R . .
H76 H 0.3304 0.0643 0.0814 0.060 Uiso 1 1 calc R . .
H77 H 0.3315 0.1073 0.1342 0.060 Uiso 1 1 calc R . .
C58 C 0.1274(7) 0.1541(7) 0.1199(4) 0.038(2) Uani 1 1 d . . .
H78 H 0.1380 0.1010 0.1036 0.057 Uiso 1 1 calc R . .
H79 H 0.0602 0.1958 0.1147 0.057 Uiso 1 1 calc R . .
H80 H 0.1268 0.1471 0.1575 0.057 Uiso 1 1 calc R . .
C59 C 0.2112(8) 0.1931(7) 0.0360(4) 0.038(2) Uani 1 1 d . . .
H81 H 0.2693 0.2088 0.0177 0.057 Uiso 1 1 calc R . .
H82 H 0.1442 0.2364 0.0321 0.057 Uiso 1 1 calc R . .
H83 H 0.2167 0.1404 0.0210 0.057 Uiso 1 1 calc R . .
C60 C 0.1149(7) 0.3665(7) 0.2594(4) 0.035(2) Uani 1 1 d . . .
C61 C 0.0749(9) 0.4579(8) 0.2771(5) 0.047(3) Uani 1 1 d . . .
H84 H 0.0157 0.4901 0.2604 0.070 Uiso 1 1 calc R . .
H85 H 0.1316 0.4793 0.2668 0.070 Uiso 1 1 calc R . .
H86 H 0.0519 0.4628 0.3152 0.070 Uiso 1 1 calc R . .
C62 C 0.2000(7) 0.3176(7) 0.2909(4) 0.040(2) Uani 1 1 d . . .
H87 H 0.1837 0.3447 0.3255 0.060 Uiso 1 1 calc R . .
H88 H 0.2686 0.3165 0.2722 0.060 Uiso 1 1 calc R . .
H89 H 0.2018 0.2607 0.2952 0.060 Uiso 1 1 calc R . .
C63 C 0.0186(8) 0.3422(8) 0.2737(4) 0.043(3) Uani 1 1 d . . .
H90 H -0.0102 0.3526 0.3112 0.065 Uiso 1 1 calc R . .
H91 H 0.0390 0.2830 0.2652 0.065 Uiso 1 1 calc R . .
H92 H -0.0347 0.3752 0.2537 0.065 Uiso 1 1 calc R . .
U3 U 0.46407(2) 0.55085(2) 0.332764(11) 0.02500(7) Uani 1 1 d . . .
U4 U 0.523174(19) 0.559414(19) 0.166023(10) 0.02312(7) Uani 1 1 d . . .
O5 O 0.3352(4) 0.5217(4) 0.3772(2) 0.0242(12) Uani 1 1 d . . .
O6 O 0.5245(4) 0.5917(4) 0.3926(2) 0.0264(13) Uani 1 1 d . . .
O7 O 0.4509(4) 0.6643(4) 0.1217(2) 0.0243(12) Uani 1 1 d . . .
O8 O 0.6123(4) 0.4633(4) 0.1061(3) 0.0300(14) Uani 1 1 d . . .
C64 C 0.4153(6) 0.5217(6) 0.2461(3) 0.030(2) Uani 1 1 d . . .
C65 C 0.3878(6) 0.6078(6) 0.2526(3) 0.0281(19) Uani 1 1 d . . .
H93 H 0.3166 0.6440 0.2555 0.034 Uiso 1 1 calc R . .
C66 C 0.4693(6) 0.6425(6) 0.2549(3) 0.0266(18) Uani 1 1 d . . .
H94 H 0.4502 0.7004 0.2605 0.032 Uiso 1 1 calc R . .
C67 C 0.5783(6) 0.5872(6) 0.2485(4) 0.0281(19) Uani 1 1 d . . .
H95 H 0.6326 0.6088 0.2440 0.034 Uiso 1 1 calc R . .
C68 C 0.6026(6) 0.4996(6) 0.2489(3) 0.0261(19) Uani 1 1 d . . .
H96 H 0.6716 0.4631 0.2513 0.031 Uiso 1 1 calc R . .
C69 C 0.5229(7) 0.4653(6) 0.2457(3) 0.032(2) Uani 1 1 d . . .
H97 H 0.5411 0.4069 0.2434 0.038 Uiso 1 1 calc R . .
C70 C 0.3315(8) 0.4844(8) 0.2480(4) 0.043(3) Uani 1 1 d . . .
H98 H 0.2995 0.4806 0.2846 0.064 Uiso 1 1 calc R . .
H99 H 0.3638 0.4287 0.2314 0.064 Uiso 1 1 calc R . .
H100 H 0.2774 0.5198 0.2293 0.064 Uiso 1 1 calc R . .
C71 C 0.2647(6) 0.4885(6) 0.3998(3) 0.0261(18) Uani 1 1 d . . .
C72 C 0.2987(7) 0.4025(6) 0.4131(3) 0.0254(18) Uani 1 1 d . . .
C73 C 0.2225(7) 0.3700(6) 0.4356(4) 0.032(2) Uani 1 1 d . . .
H101 H 0.2438 0.3134 0.4451 0.038 Uiso 1 1 calc R . .
C74 C 0.1172(7) 0.4188(7) 0.4442(4) 0.035(2) Uani 1 1 d . . .
H102 H 0.0667 0.3952 0.4588 0.042 Uiso 1 1 calc R . .
C75 C 0.0844(7) 0.5009(7) 0.4319(4) 0.033(2) Uani 1 1 d . . .
H103 H 0.0114 0.5334 0.4384 0.039 Uiso 1 1 calc R . .
C76 C 0.1548(7) 0.5380(6) 0.4102(4) 0.030(2) Uani 1 1 d . . .
C77 C 0.4157(6) 0.3457(6) 0.4024(3) 0.0268(19) Uani 1 1 d . . .
C78 C 0.4334(8) 0.2585(8) 0.4249(5) 0.049(3) Uani 1 1 d . . .
H104 H 0.3887 0.2348 0.4118 0.073 Uiso 1 1 calc R . .
H105 H 0.4154 0.2630 0.4632 0.073 Uiso 1 1 calc R . .
H106 H 0.5072 0.2224 0.4138 0.073 Uiso 1 1 calc R . .
C79 C 0.4589(9) 0.3319(8) 0.3442(4) 0.046(3) Uani 1 1 d . . .
H107 H 0.4256 0.2998 0.3293 0.069 Uiso 1 1 calc R . .
H108 H 0.5350 0.3014 0.3383 0.069 Uiso 1 1 calc R . .
H109 H 0.4440 0.3857 0.3273 0.069 Uiso 1 1 calc R . .
C80 C 0.4792(9) 0.3801(8) 0.4306(5) 0.050(3) Uani 1 1 d . . .
H110 H 0.5522 0.3410 0.4255 0.075 Uiso 1 1 calc R . .
H111 H 0.4486 0.3874 0.4681 0.075 Uiso 1 1 calc R . .
H112 H 0.4771 0.4338 0.4162 0.075 Uiso 1 1 calc R . .
C81 C 0.1139(7) 0.6316(6) 0.3993(4) 0.031(2) Uani 1 1 d . . .
C82 C 0.1397(6) 0.6472(6) 0.3409(4) 0.030(2) Uani 1 1 d . . .
H113 H 0.1199 0.7070 0.3356 0.046 Uiso 1 1 calc R . .
H114 H 0.1005 0.6256 0.3218 0.046 Uiso 1 1 calc R . .
H115 H 0.2152 0.6189 0.3278 0.046 Uiso 1 1 calc R . .
C83 C 0.1597(9) 0.6755(7) 0.4310(4) 0.043(2) Uani 1 1 d . . .
H116 H 0.2365 0.6523 0.4213 0.064 Uiso 1 1 calc R . .
H117 H 0.1383 0.6677 0.4684 0.064 Uiso 1 1 calc R . .
H118 H 0.1339 0.7350 0.4239 0.064 Uiso 1 1 calc R . .
C84 C -0.0067(7) 0.6733(6) 0.4153(4) 0.035(2) Uani 1 1 d . . .
H119 H -0.0287 0.6634 0.4523 0.052 Uiso 1 1 calc R . .
H120 H -0.0400 0.6497 0.3937 0.052 Uiso 1 1 calc R . .
H121 H -0.0281 0.7332 0.4099 0.052 Uiso 1 1 calc R . .
C85 C 0.5794(7) 0.6333(6) 0.4082(3) 0.0275(18) Uani 1 1 d . . .
C86 C 0.5323(7) 0.7188(6) 0.4187(4) 0.031(2) Uani 1 1 d . . .
C87 C 0.5968(8) 0.7606(7) 0.4264(4) 0.037(2) Uani 1 1 d . . .
H122 H 0.5676 0.8193 0.4315 0.044 Uiso 1 1 calc R . .
C88 C 0.7049(8) 0.7174(7) 0.4266(4) 0.040(2) Uani 1 1 d . . .
H123 H 0.7483 0.7472 0.4302 0.048 Uiso 1 1 calc R . .
C89 C 0.7458(7) 0.6336(7) 0.4218(4) 0.038(2) Uani 1 1 d . . .
H124 H 0.8172 0.6048 0.4243 0.046 Uiso 1 1 calc R . .
C90 C 0.6855(7) 0.5883(7) 0.4131(3) 0.030(2) Uani 1 1 d . . .
C91 C 0.4138(8) 0.7643(7) 0.4256(4) 0.038(2) Uani 1 1 d . . .
C92 C 0.3571(7) 0.7245(7) 0.4682(4) 0.040(2) Uani 1 1 d . . .
H125 H 0.3764 0.6658 0.4587 0.059 Uiso 1 1 calc R . .
H126 H 0.2810 0.7533 0.4717 0.059 Uiso 1 1 calc R . .
H127 H 0.3776 0.7286 0.5016 0.059 Uiso 1 1 calc R . .
C93 C 0.3751(8) 0.7667(7) 0.3738(4) 0.042(3) Uani 1 1 d . . .
H128 H 0.3792 0.7111 0.3650 0.062 Uiso 1 1 calc R . .
H129 H 0.4194 0.7848 0.3458 0.062 Uiso 1 1 calc R . .
H130 H 0.3022 0.8057 0.3778 0.062 Uiso 1 1 calc R . .
C94 C 0.3798(9) 0.8545(7) 0.4449(4) 0.044(2) Uani 1 1 d . . .
H131 H 0.3030 0.8805 0.4513 0.065 Uiso 1 1 calc R . .
H132 H 0.4099 0.8851 0.4181 0.065 Uiso 1 1 calc R . .
H133 H 0.4047 0.8555 0.4774 0.065 Uiso 1 1 calc R . .
C95 C 0.7321(7) 0.4936(6) 0.4123(4) 0.031(2) Uani 1 1 d . . .
C96 C 0.6685(7) 0.4610(6) 0.4572(4) 0.033(2) Uani 1 1 d . . .
H134 H 0.6802 0.4750 0.4909 0.049 Uiso 1 1 calc R . .
H135 H 0.6912 0.4006 0.4532 0.049 Uiso 1 1 calc R . .
H136 H 0.5935 0.4868 0.4560 0.049 Uiso 1 1 calc R . .
C97 C 0.7360(9) 0.4559(7) 0.3590(4) 0.042(2) Uani 1 1 d . . .
H137 H 0.6645 0.4715 0.3526 0.064 Uiso 1 1 calc R . .
H138 H 0.7689 0.3952 0.3595 0.064 Uiso 1 1 calc R . .
H139 H 0.7772 0.4769 0.3311 0.064 Uiso 1 1 calc R . .
C98 C 0.8459(8) 0.4590(7) 0.4217(4) 0.043(3) Uani 1 1 d . . .
H140 H 0.8916 0.4741 0.3928 0.064 Uiso 1 1 calc R . .
H141 H 0.8700 0.3983 0.4236 0.064 Uiso 1 1 calc R . .
H142 H 0.8484 0.4825 0.4547 0.064 Uiso 1 1 calc R . .
C99 C 0.3819(6) 0.7326(6) 0.1038(3) 0.0239(17) Uani 1 1 d . . .
C100 C 0.2820(7) 0.7333(6) 0.0986(3) 0.0291(19) Uani 1 1 d . . .
C101 C 0.2118(7) 0.8080(7) 0.0828(4) 0.036(2) Uani 1 1 d . . .
H143 H 0.1433 0.8114 0.0805 0.043 Uiso 1 1 calc R . .
C102 C 0.2384(8) 0.8762(6) 0.0705(4) 0.036(2) Uani 1 1 d . . .
H144 H 0.1888 0.9260 0.0604 0.043 Uiso 1 1 calc R . .
C103 C 0.3381(7) 0.8713(6) 0.0730(4) 0.032(2) Uani 1 1 d . . .
H145 H 0.3568 0.9182 0.0636 0.039 Uiso 1 1 calc R . .
C104 C 0.4118(7) 0.8008(6) 0.0887(3) 0.0280(19) Uani 1 1 d . . .
C105 C 0.2403(6) 0.6631(6) 0.1102(3) 0.0278(19) Uani 1 1 d . . .
C106 C 0.1482(7) 0.6868(7) 0.1581(4) 0.038(2) Uani 1 1 d . . .
H146 H 0.1729 0.6969 0.1889 0.058 Uiso 1 1 calc R . .
H147 H 0.1222 0.6413 0.1648 0.058 Uiso 1 1 calc R . .
H148 H 0.0913 0.7372 0.1508 0.058 Uiso 1 1 calc R . .
C107 C 0.3183(6) 0.5790(6) 0.1229(4) 0.030(2) Uani 1 1 d . . .
H149 H 0.3809 0.5618 0.0950 0.044 Uiso 1 1 calc R . .
H150 H 0.2854 0.5375 0.1257 0.044 Uiso 1 1 calc R . .
H151 H 0.3384 0.5840 0.1563 0.044 Uiso 1 1 calc R . .
C108 C 0.2014(7) 0.6449(7) 0.0615(4) 0.036(2) Uani 1 1 d . . .
H152 H 0.1462 0.6954 0.0529 0.054 Uiso 1 1 calc R . .
H153 H 0.1734 0.6007 0.0694 0.054 Uiso 1 1 calc R . .
H154 H 0.2603 0.6274 0.0316 0.054 Uiso 1 1 calc R . .
C109 C 0.5242(7) 0.7972(6) 0.0905(3) 0.031(2) Uani 1 1 d . . .
C110 C 0.5448(8) 0.7870(8) 0.1466(4) 0.040(2) Uani 1 1 d . . .
H155 H 0.6142 0.7884 0.1468 0.060 Uiso 1 1 calc R . .
H156 H 0.5424 0.7337 0.1597 0.060 Uiso 1 1 calc R . .
H157 H 0.4909 0.8324 0.1692 0.060 Uiso 1 1 calc R . .
C111 C 0.6059(6) 0.7254(6) 0.0535(4) 0.033(2) Uani 1 1 d . . .
H158 H 0.6769 0.7218 0.0552 0.049 Uiso 1 1 calc R . .
H159 H 0.5945 0.7362 0.0175 0.049 Uiso 1 1 calc R . .
H160 H 0.5979 0.6729 0.0644 0.049 Uiso 1 1 calc R . .
C112 C 0.5390(8) 0.8770(7) 0.0698(4) 0.041(2) Uani 1 1 d . . .
H161 H 0.4890 0.9245 0.0921 0.062 Uiso 1 1 calc R . .
H162 H 0.5266 0.8850 0.0338 0.062 Uiso 1 1 calc R . .
H163 H 0.6108 0.8726 0.0703 0.062 Uiso 1 1 calc R . .
C113 C 0.6912(6) 0.3928(6) 0.0895(3) 0.0268(18) Uani 1 1 d . . .
C114 C 0.6677(6) 0.3223(6) 0.0774(3) 0.0264(18) Uani 1 1 d . . .
C115 C 0.7503(8) 0.2471(6) 0.0628(3) 0.033(2) Uani 1 1 d . . .
H164 H 0.7358 0.2004 0.0542 0.040 Uiso 1 1 calc R . .
C116 C 0.8543(7) 0.2394(6) 0.0605(4) 0.036(2) Uani 1 1 d . . .
H165 H 0.9097 0.1869 0.0528 0.043 Uiso 1 1 calc R . .
C117 C 0.8758(7) 0.3071(6) 0.0692(4) 0.033(2) Uani 1 1 d . . .
H166 H 0.9471 0.3013 0.0660 0.039 Uiso 1 1 calc R . .
C118 C 0.7978(7) 0.3850(7) 0.0827(4) 0.037(2) Uani 1 1 d . A .
C119 C 0.5533(6) 0.3291(6) 0.0779(3) 0.029(2) Uani 1 1 d . . .
C120 C 0.4855(7) 0.3534(6) 0.1333(3) 0.0294(19) Uani 1 1 d . . .
H167 H 0.4824 0.4078 0.1439 0.044 Uiso 1 1 calc R . .
H168 H 0.5167 0.3118 0.1580 0.044 Uiso 1 1 calc R . .
H169 H 0.4143 0.3558 0.1330 0.044 Uiso 1 1 calc R . .
C121 C 0.5079(7) 0.3914(6) 0.0375(3) 0.030(2) Uani 1 1 d . . .
H170 H 0.4348 0.3975 0.0388 0.045 Uiso 1 1 calc R . .
H171 H 0.5492 0.3715 0.0025 0.045 Uiso 1 1 calc R . .
H172 H 0.5104 0.4453 0.0454 0.045 Uiso 1 1 calc R . .
C122 C 0.5492(8) 0.2460(7) 0.0623(4) 0.042(2) Uani 1 1 d . . .
H173 H 0.4758 0.2516 0.0655 0.063 Uiso 1 1 calc R . .
H174 H 0.5831 0.2028 0.0855 0.063 Uiso 1 1 calc R . .
H175 H 0.5861 0.2308 0.0260 0.063 Uiso 1 1 calc R . .
C123 C 0.8302(6) 0.4590(6) 0.0865(4) 0.049(3) Uani 1 1 d DU . .
C124 C 0.7473(13) 0.5440(10) 0.1076(9) 0.037(5) Uani 0.411(16) 1 d PDU A 1
H176 H 0.6963 0.5358 0.1368 0.056 Uiso 0.411(16) 1 calc PR A 1
H177 H 0.7110 0.5726 0.0796 0.056 Uiso 0.411(16) 1 calc PR A 1
H178 H 0.7820 0.5776 0.1198 0.056 Uiso 0.411(16) 1 calc PR A 1
C125 C 0.8928(15) 0.4280(15) 0.1331(7) 0.051(5) Uani 0.411(16) 1 d PDU A 1
H179 H 0.8466 0.4168 0.1636 0.077 Uiso 0.411(16) 1 calc PR A 1
H180 H 0.9165 0.4711 0.1426 0.077 Uiso 0.411(16) 1 calc PR A 1
H181 H 0.9538 0.3771 0.1219 0.077 Uiso 0.411(16) 1 calc PR A 1
C126 C 0.9088(15) 0.4722(16) 0.0416(7) 0.059(7) Uani 0.411(16) 1 d PDU A 1
H182 H 0.9222 0.5218 0.0491 0.089 Uiso 0.411(16) 1 calc PR A 1
H183 H 0.8806 0.4796 0.0093 0.089 Uiso 0.411(16) 1 calc PR A 1
H184 H 0.9746 0.4236 0.0373 0.089 Uiso 0.411(16) 1 calc PR A 1
C127 C 0.7999(13) 0.5086(12) 0.0353(5) 0.054(5) Uani 0.589(16) 1 d PDU A 2
H185 H 0.7248 0.5234 0.0361 0.081 Uiso 0.589(16) 1 calc PR A 2
H186 H 0.8407 0.4736 0.0041 0.081 Uiso 0.589(16) 1 calc PR A 2
H187 H 0.8157 0.5593 0.0343 0.081 Uiso 0.589(16) 1 calc PR A 2
C128 C 0.9472(7) 0.4407(12) 0.0805(7) 0.056(5) Uani 0.589(16) 1 d PDU A 2
H188 H 0.9861 0.4002 0.0516 0.083 Uiso 0.589(16) 1 calc PR A 2
H189 H 0.9705 0.4181 0.1130 0.083 Uiso 0.589(16) 1 calc PR A 2
H190 H 0.9605 0.4921 0.0729 0.083 Uiso 0.589(16) 1 calc PR A 2
C129 C 0.7691(11) 0.5220(11) 0.1312(6) 0.048(5) Uani 0.589(16) 1 d PDU A 2
H191 H 0.6938 0.5341 0.1345 0.072 Uiso 0.589(16) 1 calc PR A 2
H192 H 0.7830 0.5732 0.1240 0.072 Uiso 0.589(16) 1 calc PR A 2
H193 H 0.7912 0.4992 0.1640 0.072 Uiso 0.589(16) 1 calc PR A 2

loop_
_atom_site_aniso_label
_atom_site_aniso_U_11
_atom_site_aniso_U_22
_atom_site_aniso_U_33
_atom_site_aniso_U_23
_atom_site_aniso_U_13
_atom_site_aniso_U_12
U1 0.01672(11) 0.03077(17) 0.03028(15) -0.00300(12) -0.00380(10) -0.00581(11)
U2 0.01615(11) 0.03128(17) 0.02744(14) 0.00552(12) -0.00226(9) -0.00721(11)
O1 0.024(3) 0.026(4) 0.037(4) -0.015(3) 0.002(2) 0.006(3)
O2 0.040(3) 0.038(4) 0.048(4) 0.001(3) -0.027(3) -0.018(3)
O3 0.023(3) 0.028(3) 0.032(3) 0.002(3) -0.001(2) -0.007(2)
O4 0.023(3) 0.024(3) 0.025(3) 0.013(3) -0.009(2) -0.002(2)
C1 0.026(4) 0.046(6) 0.036(5) 0.016(5) -0.010(4) -0.016(4)
C2 0.032(4) 0.036(6) 0.047(6) -0.008(5) -0.010(4) -0.013(4)
C3 0.030(4) 0.032(5) 0.043(5) 0.008(4) -0.006(4) -0.011(4)
C4 0.032(4) 0.040(6) 0.029(5) 0.010(4) -0.001(4) -0.013(4)
C5 0.030(4) 0.036(6) 0.033(5) -0.002(4) -0.004(4) -0.016(4)
C6 0.033(4) 0.032(5) 0.032(5) 0.004(4) -0.002(4) -0.018(4)
C7 0.034(5) 0.042(7) 0.064(7) 0.022(6) -0.013(5) -0.014(5)
C8 0.019(4) 0.052(7) 0.031(5) -0.006(4) -0.006(3) -0.012(4)
C9 0.024(4) 0.033(6) 0.040(5) 0.004(4) -0.007(4) -0.007(4)
C10 0.031(4) 0.023(5) 0.048(6) 0.001(4) -0.006(4) -0.005(4)
C11 0.031(4) 0.037(6) 0.043(6) -0.010(5) -0.005(4) -0.012(4)
C12 0.031(4) 0.037(6) 0.029(5) -0.009(4) -0.002(3) -0.014(4)
C13 0.018(3) 0.044(6) 0.039(5) -0.002(4) -0.005(3) -0.013(4)
C14 0.033(5) 0.046(7) 0.037(5) 0.004(5) -0.007(4) -0.002(4)
C15 0.047(6) 0.036(6) 0.041(6) 0.018(5) -0.004(5) -0.006(5)
C16 0.092(10) 0.085(11) 0.051(8) 0.015(7) -0.037(7) -0.045(9)
C17 0.048(6) 0.050(8) 0.069(9) 0.015(7) 0.003(6) 0.001(6)
C18 0.031(4) 0.046(6) 0.033(5) 0.004(5) 0.000(4) -0.019(4)
C19 0.047(6) 0.042(7) 0.064(8) -0.013(6) 0.003(5) -0.024(5)
C20 0.035(5) 0.029(6) 0.039(5) 0.005(4) 0.006(4) 0.000(4)
C21 0.035(5) 0.063(8) 0.044(6) 0.010(6) -0.002(4) -0.022(5)
C22 0.023(4) 0.036(6) 0.038(5) -0.008(4) 0.000(3) -0.010(4)
C23 0.028(4) 0.053(7) 0.046(6) -0.008(5) -0.011(4) -0.010(4)
C24 0.054(6) 0.079(10) 0.038(6) -0.015(6) 0.012(5) -0.041(7)
C25 0.061(7) 0.074(10) 0.057(8) -0.036(7) 0.012(6) -0.035(7)
C26 0.047(6) 0.059(8) 0.074(9) -0.015(7) 0.007(6) -0.038(6)
C27 0.021(4) 0.040(6) 0.052(6) -0.008(5) -0.001(4) -0.010(4)
C28 0.058(7) 0.040(7) 0.048(7) 0.011(5) -0.019(5) -0.015(5)
C29 0.093(12) 0.063(11) 0.092(13) -0.006(9) -0.025(10) 0.009(9)
C30 0.17(2) 0.140(19) 0.27(3) 0.16(2) -0.18(2) -0.133(18)
C31 0.118(14) 0.076(11) 0.056(9) 0.002(8) -0.025(9) -0.033(11)
C32 0.028(4) 0.037(6) 0.039(5) 0.003(4) -0.010(4) -0.012(4)
C33 0.082(10) 0.040(8) 0.083(11) 0.017(7) -0.003(8) -0.024(7)
C34 0.049(6) 0.107(13) 0.061(8) 0.033(8) -0.016(6) -0.048(8)
C35 0.035(5) 0.056(8) 0.036(6) 0.007(5) 0.003(4) -0.008(5)
C36 0.023(4) 0.023(5) 0.031(4) 0.008(4) -0.002(3) -0.006(3)
C37 0.021(4) 0.038(6) 0.031(5) 0.009(4) 0.002(3) -0.014(4)
C38 0.044(5) 0.036(6) 0.046(6) 0.003(5) 0.003(5) -0.015(5)
C39 0.053(6) 0.038(6) 0.046(6) 0.014(5) 0.004(5) -0.024(5)
C40 0.040(5) 0.057(8) 0.032(5) 0.003(5) 0.004(4) -0.015(5)
C41 0.020(4) 0.034(5) 0.031(5) 0.000(4) 0.001(3) -0.001(4)
C42 0.033(4) 0.045(6) 0.026(5) 0.002(4) -0.007(4) -0.012(4)
C43 0.047(5) 0.035(6) 0.034(5) 0.002(5) -0.005(4) -0.011(5)
C44 0.049(5) 0.036(6) 0.029(5) 0.005(4) -0.006(4) -0.014(5)
C45 0.043(5) 0.049(7) 0.058(7) 0.002(6) -0.017(5) -0.022(5)
C46 0.033(5) 0.042(6) 0.043(6) -0.006(5) 0.001(4) -0.009(4)
C47 0.053(6) 0.084(10) 0.052(7) -0.022(7) 0.008(5) -0.046(7)
C48 0.051(6) 0.070(9) 0.040(6) -0.020(6) 0.014(5) -0.022(6)
C49 0.047(6) 0.043(7) 0.045(6) 0.000(5) 0.010(5) -0.015(5)
C50 0.014(3) 0.033(5) 0.034(5) -0.002(4) -0.007(3) -0.008(3)
C51 0.023(4) 0.043(6) 0.026(4) -0.003(4) -0.002(3) -0.013(4)
C52 0.043(5) 0.050(7) 0.029(5) 0.012(5) -0.009(4) -0.026(5)
C53 0.043(5) 0.037(6) 0.054(7) 0.021(5) -0.016(5) -0.019(5)
C54 0.040(5) 0.029(6) 0.054(6) 0.012(5) -0.022(5) -0.012(4)
C55 0.026(4) 0.035(6) 0.034(5) 0.003(4) -0.010(3) -0.008(4)
C56 0.026(4) 0.042(6) 0.033(5) 0.004(4) -0.004(3) -0.017(4)
C57 0.031(4) 0.040(6) 0.041(6) -0.007(5) -0.016(4) 0.002(4)
C58 0.035(5) 0.043(6) 0.041(6) 0.013(5) -0.008(4) -0.021(4)
C59 0.043(5) 0.043(6) 0.030(5) 0.003(4) -0.009(4) -0.016(5)
C60 0.031(4) 0.035(6) 0.035(5) -0.003(4) -0.005(4) -0.007(4)
C61 0.045(5) 0.050(7) 0.046(6) -0.005(5) 0.002(5) -0.022(5)
C62 0.034(5) 0.048(7) 0.035(5) -0.001(5) -0.001(4) -0.014(4)
C63 0.038(5) 0.053(7) 0.034(5) 0.002(5) -0.001(4) -0.013(5)
U3 0.02271(12) 0.03635(18) 0.01860(13) 0.00082(12) -0.00214(9) -0.01485(11)
U4 0.02013(11) 0.02798(16) 0.01869(13) 0.00127(11) -0.00156(9) -0.00710(10)
O5 0.021(2) 0.035(4) 0.019(3) 0.001(3) -0.004(2) -0.013(2)
O6 0.025(3) 0.039(4) 0.021(3) -0.004(3) -0.015(2) -0.013(3)
O7 0.021(2) 0.024(3) 0.026(3) 0.007(2) -0.006(2) -0.006(2)
O8 0.023(3) 0.021(3) 0.040(4) -0.018(3) 0.000(2) -0.002(2)
C64 0.024(4) 0.040(6) 0.023(4) 0.001(4) 0.003(3) -0.011(4)
C65 0.021(4) 0.036(5) 0.023(4) -0.003(4) -0.005(3) -0.004(4)
C66 0.027(4) 0.021(5) 0.029(4) -0.001(4) 0.000(3) -0.008(3)
C67 0.021(4) 0.027(5) 0.032(5) 0.002(4) 0.002(3) -0.009(3)
C68 0.022(4) 0.038(5) 0.017(4) -0.007(4) -0.003(3) -0.010(4)
C69 0.029(4) 0.033(5) 0.024(4) 0.000(4) 0.005(3) -0.006(4)
C70 0.048(5) 0.062(8) 0.029(5) 0.011(5) -0.009(4) -0.033(6)
C71 0.024(4) 0.032(5) 0.023(4) 0.003(4) -0.002(3) -0.011(4)
C72 0.030(4) 0.031(5) 0.017(4) -0.002(3) -0.007(3) -0.012(4)
C73 0.033(4) 0.032(5) 0.031(5) 0.000(4) -0.002(4) -0.014(4)
C74 0.029(4) 0.048(6) 0.033(5) 0.001(5) -0.001(4) -0.023(4)
C75 0.023(4) 0.045(6) 0.030(5) 0.006(4) 0.000(3) -0.015(4)
C76 0.025(4) 0.038(6) 0.026(4) 0.001(4) -0.006(3) -0.010(4)
C77 0.024(4) 0.035(5) 0.021(4) 0.001(4) -0.002(3) -0.011(4)
C78 0.035(5) 0.057(8) 0.049(7) 0.005(6) -0.010(5) -0.010(5)
C79 0.051(6) 0.057(8) 0.023(5) -0.009(5) -0.002(4) -0.012(5)
C80 0.043(5) 0.055(8) 0.058(7) -0.005(6) -0.025(5) -0.017(5)
C81 0.024(4) 0.032(5) 0.037(5) 0.001(4) -0.003(3) -0.010(4)
C82 0.023(4) 0.034(5) 0.034(5) 0.006(4) -0.007(3) -0.011(4)
C83 0.051(6) 0.034(6) 0.046(6) -0.007(5) -0.012(5) -0.016(5)
C84 0.023(4) 0.031(5) 0.045(6) 0.011(4) -0.005(4) -0.007(4)
C85 0.030(4) 0.026(5) 0.026(4) 0.005(4) -0.002(3) -0.012(4)
C86 0.037(4) 0.035(6) 0.024(4) 0.002(4) -0.008(3) -0.017(4)
C87 0.041(5) 0.032(6) 0.038(5) -0.001(4) 0.001(4) -0.018(4)
C88 0.042(5) 0.045(7) 0.041(6) -0.006(5) 0.000(4) -0.030(5)
C89 0.034(4) 0.053(7) 0.034(5) -0.002(5) -0.006(4) -0.024(5)
C90 0.028(4) 0.050(6) 0.016(4) 0.005(4) -0.005(3) -0.019(4)
C91 0.044(5) 0.049(7) 0.027(5) 0.000(4) -0.010(4) -0.023(5)
C92 0.030(4) 0.057(7) 0.028(5) 0.002(5) -0.009(4) -0.011(5)
C93 0.041(5) 0.045(6) 0.030(5) 0.002(5) -0.014(4) -0.002(5)
C94 0.060(6) 0.038(6) 0.037(6) -0.001(5) -0.006(5) -0.024(5)
C95 0.034(4) 0.027(5) 0.031(5) 0.001(4) -0.005(4) -0.010(4)
C96 0.038(5) 0.034(6) 0.032(5) 0.007(4) -0.013(4) -0.018(4)
C97 0.057(6) 0.038(6) 0.032(5) -0.006(5) -0.012(5) -0.014(5)
C98 0.038(5) 0.042(6) 0.044(6) -0.005(5) -0.014(4) -0.006(5)
C99 0.021(3) 0.026(5) 0.023(4) 0.010(3) -0.006(3) -0.007(3)
C100 0.028(4) 0.030(5) 0.025(4) 0.004(4) -0.005(3) -0.006(4)
C101 0.023(4) 0.040(6) 0.032(5) -0.002(4) -0.007(3) 0.004(4)
C102 0.036(5) 0.029(5) 0.036(5) 0.010(4) -0.006(4) -0.006(4)
C103 0.037(4) 0.025(5) 0.034(5) -0.001(4) -0.005(4) -0.012(4)
C104 0.028(4) 0.030(5) 0.017(4) 0.001(4) 0.000(3) -0.004(4)
C105 0.023(4) 0.037(5) 0.024(4) 0.001(4) -0.007(3) -0.011(4)
C106 0.023(4) 0.051(7) 0.033(5) -0.002(5) 0.003(4) -0.008(4)
C107 0.022(4) 0.036(5) 0.039(5) 0.004(4) -0.008(3) -0.020(4)
C108 0.034(4) 0.044(6) 0.034(5) 0.006(5) -0.013(4) -0.017(4)
C109 0.035(4) 0.035(5) 0.021(4) -0.015(4) 0.006(3) -0.015(4)
C110 0.044(5) 0.059(7) 0.027(5) 0.003(5) -0.003(4) -0.032(5)
C111 0.022(4) 0.028(5) 0.041(5) 0.001(4) 0.009(3) -0.008(4)
C112 0.039(5) 0.036(6) 0.044(6) 0.010(5) -0.005(4) -0.010(4)
C113 0.022(4) 0.032(5) 0.027(4) 0.006(4) -0.006(3) -0.011(4)
C114 0.026(4) 0.031(5) 0.018(4) 0.003(4) 0.002(3) -0.009(4)
C115 0.047(5) 0.030(5) 0.019(4) -0.001(4) 0.001(4) -0.013(4)
C116 0.030(4) 0.029(5) 0.036(5) 0.010(4) -0.003(4) 0.001(4)
C117 0.023(4) 0.034(6) 0.032(5) 0.007(4) -0.005(3) -0.002(4)
C118 0.029(4) 0.049(7) 0.031(5) 0.006(5) -0.005(4) -0.012(4)
C119 0.024(4) 0.039(6) 0.023(4) -0.001(4) -0.008(3) -0.008(4)
C120 0.028(4) 0.034(5) 0.028(4) -0.001(4) -0.002(3) -0.015(4)
C121 0.032(4) 0.037(6) 0.026(4) -0.005(4) -0.008(3) -0.016(4)
C122 0.037(5) 0.049(7) 0.043(6) -0.002(5) -0.007(4) -0.020(5)
C123 0.025(4) 0.048(6) 0.069(7) -0.014(5) 0.006(4) -0.013(4)
C124 0.026(7) 0.043(8) 0.047(9) -0.001(7) 0.003(6) -0.022(5)
C125 0.033(8) 0.052(9) 0.072(9) 0.002(8) 0.000(7) -0.025(6)
C126 0.042(12) 0.066(16) 0.058(11) -0.021(11) 0.013(9) -0.015(11)
C127 0.044(9) 0.055(12) 0.057(8) -0.019(8) -0.003(7) -0.013(8)
C128 0.028(6) 0.058(12) 0.081(13) -0.002(10) -0.003(7) -0.019(7)
C129 0.043(8) 0.067(13) 0.046(9) -0.027(9) 0.005(8) -0.037(8)

loop_
_atom_type_symbol
_atom_type_description
_atom_type_scat_dispersion_real
_atom_type_scat_dispersion_imag
_atom_type_scat_source
C C 0.0181 0.0091 'International Tables Vol C Tables 4.2.6.8 and 6.1.1.4'
H H 0.0000 0.0000 'International Tables Vol C Tables 4.2.6.8 and 6.1.1.4'
O O 0.0492 0.0322 'International Tables Vol C Tables 4.2.6.8 and 6.1.1.4'
U U -4.3638 13.4090 'International Tables Vol C Tables 4.2.6.8 and 6.1.1.4'

loop_
_geom_angle_atom_site_label_1
_geom_angle_atom_site_label_2
_geom_angle_atom_site_label_3
_geom_angle
O2 U1 O1 98.2(3)
O2 U1 C4 128.2(3)
O1 U1 C4 121.9(3)
O2 U1 C1 118.8(3)
O1 U1 C1 120.0(3)
C4 U1 C1 70.3(3)
O2 U1 C2 151.3(3)
O1 U1 C2 98.6(3)
C4 U1 C2 58.2(3)
C1 U1 C2 32.7(3)
O2 U1 C5 104.1(3)
O1 U1 C5 154.3(3)
C4 U1 C5 32.5(3)
C1 U1 C5 58.9(3)
C2 U1 C5 66.9(3)
O2 U1 C3 160.6(3)
O1 U1 C3 98.9(3)
C4 U1 C3 32.8(3)
C1 U1 C3 58.8(3)
C2 U1 C3 32.1(3)
C5 U1 C3 57.3(3)
O2 U1 C6 100.7(3)
O1 U1 C6 152.9(3)
C4 U1 C6 57.7(3)
C1 U1 C6 33.0(3)
C2 U1 C6 56.7(3)
C5 U1 C6 31.9(3)
C3 U1 C6 66.8(3)
O3 U2 O4 101.9(2)
O3 U2 C6 105.2(3)
O4 U2 C6 136.3(3)
O3 U2 C2 103.4(3)
O4 U2 C2 143.9(3)
C6 U2 C2 58.6(3)
O3 U2 C3 133.6(3)
O4 U2 C3 113.4(3)
C6 U2 C3 69.1(3)
C2 U2 C3 32.7(3)
O3 U2 C5 136.5(3)
O4 U2 C5 108.6(3)
C6 U2 C5 32.7(3)
C2 U2 C5 68.0(3)
C3 U2 C5 58.1(3)
O3 U2 C4 158.4(3)
O4 U2 C4 99.8(3)
C6 U2 C4 57.7(3)
C2 U2 C4 57.3(3)
C3 U2 C4 32.4(3)
C5 U2 C4 31.9(3)
O3 U2 C1 91.5(3)
O4 U2 C1 165.9(3)
C6 U2 C1 32.9(3)
C2 U2 C1 32.2(3)
C3 U2 C1 57.9(3)
C5 U2 C1 57.8(3)
C4 U2 C1 66.9(3)
C8 O1 U1 164.9(6)
C22 O2 U1 150.6(6)
C36 O3 U2 162.1(5)
C50 O4 U2 148.6(5)
C2 C1 C6 116.6(9)
C2 C1 C7 120.7(10)
C6 C1 C7 120.2(9)
C2 C1 U1 75.6(5)
C6 C1 U1 77.2(5)
C7 C1 U1 131.7(6)
C2 C1 U2 69.8(5)
C6 C1 U2 69.0(5)
C7 C1 U2 117.0(6)
U1 C1 U2 111.3(4)
C3 C2 C1 122.4(10)
C3 C2 U2 74.4(6)
C1 C2 U2 78.0(6)
C3 C2 U1 74.5(6)
C1 C2 U1 71.7(5)
U2 C2 U1 113.3(4)
C3 C2 H1 118.8
C1 C2 H1 118.8
U2 C2 H1 119.7
U1 C2 H1 127.1
C2 C3 C4 119.2(9)
C2 C3 U2 72.9(5)
C4 C3 U2 77.1(5)
C2 C3 U1 73.3(5)
C4 C3 U1 71.0(5)
U2 C3 U1 112.1(4)
C2 C3 H2 120.4
C4 C3 H2 120.4
U2 C3 H2 120.7
U1 C3 H2 127.2
C5 C4 C3 119.2(9)
C5 C4 U1 76.1(6)
C3 C4 U1 76.2(6)
C5 C4 U2 71.3(5)
C3 C4 U2 70.6(5)
U1 C4 U2 111.5(4)
C5 C4 H3 120.4
C3 C4 H3 120.4
U1 C4 H3 118.3
U2 C4 H3 130.2
C4 C5 C6 120.7(9)
C4 C5 U2 76.8(5)
C6 C5 U2 71.9(5)
C4 C5 U1 71.4(5)
C6 C5 U1 75.6(6)
U2 C5 U1 111.8(4)
C4 C5 H4 119.6
C6 C5 H4 119.6
U2 C5 H4 123.1
U1 C5 H4 125.1
C5 C6 C1 120.4(9)
C5 C6 U2 75.4(5)
C1 C6 U2 78.1(5)
C5 C6 U1 72.6(5)
C1 C6 U1 69.8(5)
U2 C6 U1 112.0(4)
C5 C6 H5 119.8
C1 C6 H5 119.8
U2 C6 H5 117.5
U1 C6 H5 130.5
C1 C7 H6 109.5
C1 C7 H7 109.5
H6 C7 H7 109.5
C1 C7 H8 109.5
H6 C7 H8 109.5
H7 C7 H8 109.5
O1 C8 C9 119.8(9)
O1 C8 C13 117.8(10)
C9 C8 C13 122.4(9)
C10 C9 C8 118.2(10)
C10 C9 C14 118.4(10)
C8 C9 C14 123.3(9)
C9 C10 C11 121.6(10)
C9 C10 H9 119.2
C11 C10 H9 119.2
C12 C11 C10 119.3(9)
C12 C11 H10 120.4
C10 C11 H10 120.4
C11 C12 C13 122.8(10)
C11 C12 H11 118.6
C13 C12 H11 118.6
C12 C13 C8 115.5(10)
C12 C13 C18 121.0(9)
C8 C13 C18 123.5(9)
C16 C14 C15 111.2(11)
C16 C14 C9 108.9(10)
C15 C14 C9 112.2(8)
C16 C14 C17 106.4(10)
C15 C14 C17 104.7(10)
C9 C14 C17 113.2(10)
C14 C15 H12 109.5
C14 C15 H13 109.5
H12 C15 H13 109.5
C14 C15 H14 109.5
H12 C15 H14 109.5
H13 C15 H14 109.5
C14 C16 H15 109.5
C14 C16 H16 109.5
H15 C16 H16 109.5
C14 C16 H17 109.5
H15 C16 H17 109.5
H16 C16 H17 109.5
C14 C17 H18 109.5
C14 C17 H19 109.5
H18 C17 H19 109.5
C14 C17 H20 109.5
H18 C17 H20 109.5
H19 C17 H20 109.5
C13 C18 C20 110.6(8)
C13 C18 C21 111.4(9)
C20 C18 C21 105.1(8)
C13 C18 C19 110.1(9)
C20 C18 C19 112.5(9)
C21 C18 C19 107.1(8)
C18 C19 H21 109.5
C18 C19 H22 109.5
H21 C19 H22 109.5
C18 C19 H23 109.5
H21 C19 H23 109.5
H22 C19 H23 109.5
C18 C20 H24 109.5
C18 C20 H25 109.5
H24 C20 H25 109.5
C18 C20 H26 109.5
H24 C20 H26 109.5
H25 C20 H26 109.5
C18 C21 H27 109.5
C18 C21 H28 109.5
H27 C21 H28 109.5
C18 C21 H29 109.5
H27 C21 H29 109.5
H28 C21 H29 109.5
O2 C22 C23 120.0(10)
O2 C22 C27 119.1(9)
C23 C22 C27 120.9(10)
C24 C23 C22 117.8(12)
C24 C23 C28 119.0(11)
C22 C23 C28 123.0(10)
C25 C24 C23 122.2(12)
C25 C24 H30 118.9
C23 C24 H30 118.9
C24 C25 C26 119.2(12)
C24 C25 H31 120.4
C26 C25 H31 120.4
C25 C26 C27 122.2(12)
C25 C26 H32 118.9
C27 C26 H32 118.9
C26 C27 C22 117.4(11)
C26 C27 C32 119.5(11)
C22 C27 C32 122.9(9)
C30 C28 C31 108.5(15)
C30 C28 C29 112.8(16)
C31 C28 C29 103.2(12)
C30 C28 C23 111.3(11)
C31 C28 C23 113.1(11)
C29 C28 C23 107.7(12)
C28 C29 H33 109.5
C28 C29 H34 109.5
H33 C29 H34 109.5
C28 C29 H35 109.5
H33 C29 H35 109.5
H34 C29 H35 109.5
C28 C30 H36 109.5
C28 C30 H37 109.5
H36 C30 H37 109.5
C28 C30 H38 109.5
H36 C30 H38 109.5
H37 C30 H38 109.5
C28 C31 H39 109.5
C28 C31 H40 109.5
H39 C31 H40 109.5
C28 C31 H41 109.5
H39 C31 H41 109.5
H40 C31 H41 109.5
C33 C32 C35 106.4(10)
C33 C32 C34 106.8(11)
C35 C32 C34 107.9(10)
C33 C32 C27 112.9(10)
C35 C32 C27 108.1(8)
C34 C32 C27 114.3(9)
C32 C33 H42 109.5
C32 C33 H43 109.5
H42 C33 H43 109.5
C32 C33 H44 109.5
H42 C33 H44 109.5
H43 C33 H44 109.5
C32 C34 H45 109.5
C32 C34 H46 109.5
H45 C34 H46 109.5
C32 C34 H47 109.5
H45 C34 H47 109.5
H46 C34 H47 109.5
C32 C35 H48 109.5
C32 C35 H49 109.5
H48 C35 H49 109.5
C32 C35 H50 109.5
H48 C35 H50 109.5
H49 C35 H50 109.5
O3 C36 C37 120.7(8)
O3 C36 C41 118.7(9)
C37 C36 C41 120.6(9)
C38 C37 C36 116.2(9)
C38 C37 C42 116.9(10)
C36 C37 C42 126.9(9)
C39 C38 C37 124.0(11)
C39 C38 H51 118.0
C37 C38 H51 118.0
C38 C39 C40 119.0(11)
C38 C39 H52 120.5
C40 C39 H52 120.5
C41 C40 C39 121.4(10)
C41 C40 H53 119.3
C39 C40 H53 119.3
C40 C41 C36 118.5(10)
C40 C41 C46 119.5(9)
C36 C41 C46 122.0(9)
C44 C42 C45 110.1(9)
C44 C42 C43 106.9(8)
C45 C42 C43 106.4(9)
C44 C42 C37 108.2(8)
C45 C42 C37 109.3(8)
C43 C42 C37 115.8(9)
C42 C43 H54 109.5
C42 C43 H55 109.5
H54 C43 H55 109.5
C42 C43 H56 109.5
H54 C43 H56 109.5
H55 C43 H56 109.5
C42 C44 H57 109.5
C42 C44 H58 109.5
H57 C44 H58 109.5
C42 C44 H59 109.5
H57 C44 H59 109.5
H58 C44 H59 109.5
C42 C45 H60 109.5
C42 C45 H61 109.5
H60 C45 H61 109.5
C42 C45 H62 109.5
H60 C45 H62 109.5
H61 C45 H62 109.5
C48 C46 C49 106.0(9)
C48 C46 C47 107.0(10)
C49 C46 C47 113.5(11)
C48 C46 C41 110.7(10)
C49 C46 C41 109.9(9)
C47 C46 C41 109.7(9)
C46 C47 H63 109.5
C46 C47 H64 109.5
H63 C47 H64 109.5
C46 C47 H65 109.5
H63 C47 H65 109.5
H64 C47 H65 109.5
C46 C48 H66 109.5
C46 C48 H67 109.5
H66 C48 H67 109.5
C46 C48 H68 109.5
H66 C48 H68 109.5
H67 C48 H68 109.5
C46 C49 H69 109.5
C46 C49 H70 109.5
H69 C49 H70 109.5
C46 C49 H71 109.5
H69 C49 H71 109.5
H70 C49 H71 109.5
O4 C50 C51 120.4(8)
O4 C50 C55 119.0(8)
C51 C50 C55 120.6(9)
C52 C51 C50 117.3(9)
C52 C51 C56 122.0(9)
C50 C51 C56 120.6(9)
C51 C52 C53 122.7(9)
C51 C52 H72 118.7
C53 C52 H72 118.7
C54 C53 C52 118.6(10)
C54 C53 H73 120.7
C52 C53 H73 120.7
C53 C54 C55 122.5(10)
C53 C54 H74 118.7
C55 C54 H74 118.7
C54 C55 C50 117.6(9)
C54 C55 C60 121.9(10)
C50 C55 C60 120.3(9)
C58 C56 C51 110.9(8)
C58 C56 C57 111.6(9)
C51 C56 C57 111.0(8)
C58 C56 C59 106.1(8)
C51 C56 C59 110.9(9)
C57 C56 C59 106.1(8)
C56 C57 H75 109.5
C56 C57 H76 109.5
H75 C57 H76 109.5
C56 C57 H77 109.5
H75 C57 H77 109.5
H76 C57 H77 109.5
C56 C58 H78 109.5
C56 C58 H79 109.5
H78 C58 H79 109.5
C56 C58 H80 109.5
H78 C58 H80 109.5
H79 C58 H80 109.5
C56 C59 H81 109.5
C56 C59 H82 109.5
H81 C59 H82 109.5
C56 C59 H83 109.5
H81 C59 H83 109.5
H82 C59 H83 109.5
C63 C60 C61 104.7(8)
C63 C60 C55 109.0(8)
C61 C60 C55 112.2(9)
C63 C60 C62 111.4(9)
C61 C60 C62 107.2(9)
C55 C60 C62 112.2(8)
C60 C61 H84 109.5
C60 C61 H85 109.5
H84 C61 H85 109.5
C60 C61 H86 109.5
H84 C61 H86 109.5
H85 C61 H86 109.5
C60 C62 H87 109.5
C60 C62 H88 109.5
H87 C62 H88 109.5
C60 C62 H89 109.5
H87 C62 H89 109.5
H88 C62 H89 109.5
C60 C63 H90 109.5
C60 C63 H91 109.5
H90 C63 H91 109.5
C60 C63 H92 109.5
H90 C63 H92 109.5
H91 C63 H92 109.5
O5 U3 O6 103.2(2)
O5 U3 C65 99.1(2)
O6 U3 C65 138.4(3)
O5 U3 C66 129.9(2)
O6 U3 C66 108.4(3)
C65 U3 C66 34.1(3)
O5 U3 C68 138.3(3)
O6 U3 C68 112.0(2)
C65 U3 C68 68.8(3)
C66 U3 C68 58.3(3)
O5 U3 C69 106.2(3)
O6 U3 C69 142.3(3)
C65 U3 C69 58.1(3)
C66 U3 C69 68.8(3)
C68 U3 C69 32.9(3)
O5 U3 C64 90.0(2)
O6 U3 C64 166.0(3)
C65 U3 C64 31.8(3)
C66 U3 C64 58.5(3)
C68 U3 C64 58.3(2)
C69 U3 C64 32.6(3)
O5 U3 C67 156.5(2)
O6 U3 C67 99.2(3)
C65 U3 C67 58.5(3)
C66 U3 C67 32.4(3)
C68 U3 C67 31.8(3)
C69 U3 C67 57.4(3)
C64 U3 C67 67.2(3)
O7 U4 O8 103.0(2)
O7 U4 C64 120.0(3)
O8 U4 C64 117.7(3)
O7 U4 C67 117.3(3)
O8 U4 C67 127.6(2)
C64 U4 C67 69.9(3)
O7 U4 C69 152.8(2)
O8 U4 C69 98.3(3)
C64 U4 C69 33.1(3)
C67 U4 C69 58.8(3)
O7 U4 C65 96.5(3)
O8 U4 C65 149.3(3)
C64 U4 C65 31.9(3)
C67 U4 C65 59.1(3)
C69 U4 C65 57.4(3)
O7 U4 C66 95.2(3)
O8 U4 C66 159.6(3)
C64 U4 C66 58.3(3)
C67 U4 C66 32.6(3)
C69 U4 C66 67.6(3)
C65 U4 C66 33.1(3)
O7 U4 C68 149.3(3)
O8 U4 C68 103.5(3)
C64 U4 C68 58.4(3)
C67 U4 C68 32.1(3)
C69 U4 C68 32.6(3)
C65 U4 C68 67.1(3)
C66 U4 C68 56.6(3)
C71 O5 U3 168.4(6)
C85 O6 U3 151.7(6)
C99 O7 U4 164.4(5)
C113 O8 U4 151.1(6)
C65 C64 C69 120.1(8)
C65 C64 C70 121.1(8)
C69 C64 C70 118.2(9)
C65 C64 U4 76.1(5)
C69 C64 U4 75.2(5)
C70 C64 U4 128.0(6)
C65 C64 U3 71.0(5)
C69 C64 U3 73.1(5)
C70 C64 U3 119.8(6)
U4 C64 U3 112.2(3)
C64 C65 C66 120.5(7)
C64 C65 U3 77.2(5)
C66 C65 U3 73.0(5)
C64 C65 U4 72.0(5)
C66 C65 U4 74.3(5)
U3 C65 U4 113.1(3)
C64 C65 H93 119.8
C66 C65 H93 119.8
U3 C65 H93 121.2
U4 C65 H93 125.7
C67 C66 C65 119.4(8)
C67 C66 U3 78.4(5)
C65 C66 U3 72.9(5)
C67 C66 U4 71.0(5)
C65 C66 U4 72.6(5)
U3 C66 U4 112.3(3)
C67 C66 H94 120.3
C65 C66 H94 120.3
U3 C66 H94 119.4
U4 C66 H94 128.3
C68 C67 C66 118.8(8)
C68 C67 U4 76.9(5)
C66 C67 U4 76.4(5)
C68 C67 U3 70.7(5)
C66 C67 U3 69.2(5)
U4 C67 U3 110.6(3)
C68 C67 H95 120.6
C66 C67 H95 120.6
U4 C67 H95 117.0
U3 C67 H95 132.4
C67 C68 C69 121.0(8)
C67 C68 U3 77.5(5)
C69 C68 U3 74.6(5)
C67 C68 U4 71.0(5)
C69 C68 U4 72.4(5)
U3 C68 U4 111.0(3)
C67 C68 H96 119.5
C69 C68 H96 119.5
U3 C68 H96 119.3
U4 C68 H96 129.7
C68 C69 C64 119.2(9)
C68 C69 U4 75.1(5)
C64 C69 U4 71.7(5)
C68 C69 U3 72.5(5)
C64 C69 U3 74.3(5)
U4 C69 U3 111.2(4)
C68 C69 H97 120.4
C64 C69 H97 120.4
U4 C69 H97 124.4
U3 C69 H97 124.3
C64 C70 H98 109.5
C64 C70 H99 109.5
H98 C70 H99 109.5
C64 C70 H100 109.5
H98 C70 H100 109.5
H99 C70 H100 109.5
O5 C71 C76 120.5(8)
O5 C71 C72 120.4(7)
C76 C71 C72 119.1(8)
C73 C72 C71 118.5(8)
C73 C72 C77 119.8(8)
C71 C72 C77 121.7(8)
C74 C73 C72 121.0(9)
C74 C73 H101 119.5
C72 C73 H101 119.5
C75 C74 C73 120.7(9)
C75 C74 H102 119.6
C73 C74 H102 119.6
C74 C75 C76 121.9(8)
C74 C75 H103 119.1
C76 C75 H103 119.1
C75 C76 C71 118.8(9)
C75 C76 C81 119.7(8)
C71 C76 C81 121.5(8)
C79 C77 C80 112.6(9)
C79 C77 C72 110.9(7)
C80 C77 C72 110.8(8)
C79 C77 C78 105.9(9)
C80 C77 C78 104.4(8)
C72 C77 C78 112.0(8)
C77 C78 H104 109.5
C77 C78 H105 109.5
H104 C78 H105 109.5
C77 C78 H106 109.5
H104 C78 H106 109.5
H105 C78 H106 109.5
C77 C79 H107 109.5
C77 C79 H108 109.5
H107 C79 H108 109.5
C77 C79 H109 109.5
H107 C79 H109 109.5
H108 C79 H109 109.5
C77 C80 H110 109.5
C77 C80 H111 109.5
H110 C80 H111 109.5
C77 C80 H112 109.5
H110 C80 H112 109.5
H111 C80 H112 109.5
C83 C81 C82 111.0(8)
C83 C81 C84 106.5(8)
C82 C81 C84 105.5(7)
C83 C81 C76 109.5(8)
C82 C81 C76 111.4(8)
C84 C81 C76 112.7(8)
C81 C82 H113 109.5
C81 C82 H114 109.5
H113 C82 H114 109.5
C81 C82 H115 109.5
H113 C82 H115 109.5
H114 C82 H115 109.5
C81 C83 H116 109.5
C81 C83 H117 109.5
H116 C83 H117 109.5
C81 C83 H118 109.5
H116 C83 H118 109.5
H117 C83 H118 109.5
C81 C84 H119 109.5
C81 C84 H120 109.5
H119 C84 H120 109.5
C81 C84 H121 109.5
H119 C84 H121 109.5
H120 C84 H121 109.5
O6 C85 C86 120.1(8)
O6 C85 C90 118.8(8)
C86 C85 C90 121.1(9)
C87 C86 C85 117.6(9)
C87 C86 C91 120.7(9)
C85 C86 C91 121.6(9)
C86 C87 C88 121.4(10)
C86 C87 H122 119.3
C88 C87 H122 119.3
C89 C88 C87 119.6(9)
C89 C88 H123 120.2
C87 C88 H123 120.2
C88 C89 C90 121.5(9)
C88 C89 H124 119.2
C90 C89 H124 119.2
C89 C90 C85 118.0(10)
C89 C90 C95 119.8(8)
C85 C90 C95 122.1(8)
C86 C91 C92 110.2(9)
C86 C91 C94 111.7(9)
C92 C91 C94 105.0(9)
C86 C91 C93 111.8(8)
C92 C91 C93 110.8(9)
C94 C91 C93 107.2(9)
C91 C92 H125 109.5
C91 C92 H126 109.5
H125 C92 H126 109.5
C91 C92 H127 109.5
H125 C92 H127 109.5
H126 C92 H127 109.5
C91 C93 H128 109.5
C91 C93 H129 109.5
H128 C93 H129 109.5
C91 C93 H130 109.5
H128 C93 H130 109.5
H129 C93 H130 109.5
C91 C94 H131 109.5
C91 C94 H132 109.5
H131 C94 H132 109.5
C91 C94 H133 109.5
H131 C94 H133 109.5
H132 C94 H133 109.5
C90 C95 C96 109.7(8)
C90 C95 C97 111.9(8)
C96 C95 C97 110.7(8)
C90 C95 C98 112.8(8)
C96 C95 C98 105.6(8)
C97 C95 C98 106.0(8)
C95 C96 H134 109.5
C95 C96 H135 109.5
H134 C96 H135 109.5
C95 C96 H136 109.5
H134 C96 H136 109.5
H135 C96 H136 109.5
C95 C97 H137 109.5
C95 C97 H138 109.5
H137 C97 H138 109.5
C95 C97 H139 109.5
H137 C97 H139 109.5
H138 C97 H139 109.5
C95 C98 H140 109.5
C95 C98 H141 109.5
H140 C98 H141 109.5
C95 C98 H142 109.5
H140 C98 H142 109.5
H141 C98 H142 109.5
O7 C99 C104 119.3(7)
O7 C99 C100 119.6(8)
C104 C99 C100 121.0(8)
C101 C100 C99 116.6(9)
C101 C100 C105 115.9(8)
C99 C100 C105 127.5(8)
C102 C101 C100 122.6(9)
C102 C101 H143 118.7
C100 C101 H143 118.7
C101 C102 C103 119.0(9)
C101 C102 H144 120.5
C103 C102 H144 120.5
C102 C103 C104 122.5(10)
C102 C103 H145 118.8
C104 C103 H145 118.8
C103 C104 C99 118.0(8)
C103 C104 C109 121.1(9)
C99 C104 C109 120.8(8)
C100 C105 C107 116.7(7)
C100 C105 C106 110.6(8)
C107 C105 C106 105.1(8)
C100 C105 C108 109.8(8)
C107 C105 C108 104.9(8)
C106 C105 C108 109.3(7)
C105 C106 H146 109.5
C105 C106 H147 109.5
H146 C106 H147 109.5
C105 C106 H148 109.5
H146 C106 H148 109.5
H147 C106 H148 109.5
C105 C107 H149 109.5
C105 C107 H150 109.5
H149 C107 H150 109.5
C105 C107 H151 109.5
H149 C107 H151 109.5
H150 C107 H151 109.5
C105 C108 H152 109.5
C105 C108 H153 109.5
H152 C108 H153 109.5
C105 C108 H154 109.5
H152 C108 H154 109.5
H153 C108 H154 109.5
C112 C109 C110 107.7(8)
C112 C109 C111 106.3(8)
C110 C109 C111 111.5(9)
C112 C109 C104 110.9(8)
C110 C109 C104 111.4(7)
C111 C109 C104 109.1(7)
C109 C110 H155 109.5
C109 C110 H156 109.5
H155 C110 H156 109.5
C109 C110 H157 109.5
H155 C110 H157 109.5
H156 C110 H157 109.5
C109 C111 H158 109.5
C109 C111 H159 109.5
H158 C111 H159 109.5
C109 C111 H160 109.5
H158 C111 H160 109.5
H159 C111 H160 109.5
C109 C112 H161 109.5
C109 C112 H162 109.5
H161 C112 H162 109.5
C109 C112 H163 109.5
H161 C112 H163 109.5
H162 C112 H163 109.5
O8 C113 C118 122.1(9)
O8 C113 C114 118.9(7)
C118 C113 C114 119.0(9)
C115 C114 C113 118.8(8)
C115 C114 C119 119.4(9)
C113 C114 C119 121.7(8)
C114 C115 C116 120.9(10)
C114 C115 H164 119.5
C116 C115 H164 119.5
C117 C116 C115 119.7(9)
C117 C116 H165 120.1
C115 C116 H165 120.1
C116 C117 C118 122.8(9)
C116 C117 H166 118.6
C118 C117 H166 118.6
C117 C118 C113 118.5(10)
C117 C118 C123 118.8(8)
C113 C118 C123 122.7(9)
C121 C119 C122 106.6(7)
C121 C119 C120 111.8(7)
C122 C119 C120 106.7(8)
C121 C119 C114 109.3(8)
C122 C119 C114 111.8(8)
C120 C119 C114 110.6(7)
C119 C120 H167 109.5
C119 C120 H168 109.5
H167 C120 H168 109.5
C119 C120 H169 109.5
H167 C120 H169 109.5
H168 C120 H169 109.5
C119 C121 H170 109.5
C119 C121 H171 109.5
H170 C121 H171 109.5
C119 C121 H172 109.5
H170 C121 H172 109.5
H171 C121 H172 109.5
C119 C122 H173 109.5
C119 C122 H174 109.5
H173 C122 H174 109.5
C119 C122 H175 109.5
H173 C122 H175 109.5
H174 C122 H175 109.5
C126 C123 C129 123.8(13)
C126 C123 C128 48.6(10)
C129 C123 C128 109.9(8)
C126 C123 C118 118.0(12)
C129 C123 C118 117.5(10)
C128 C123 C118 116.8(10)
C126 C123 C124 109.2(9)
C129 C123 C124 28.9(9)
C128 C123 C124 121.5(12)
C118 C123 C124 120.3(11)
C126 C123 C125 105.1(8)
C129 C123 C125 74.9(10)
C128 C123 C125 56.8(10)
C118 C123 C125 98.2(11)
C124 C123 C125 102.8(8)
C126 C123 C127 55.8(10)
C129 C123 C127 104.1(8)
C128 C123 C127 103.9(7)
C118 C123 C127 102.4(10)
C124 C123 C127 75.6(10)
C125 C123 C127 157.0(12)
C123 C124 H176 109.5
C123 C124 H177 109.5
H176 C124 H177 109.5
C123 C124 H178 109.5
H176 C124 H178 109.5
H177 C124 H178 109.5
C123 C125 H179 109.5
C123 C125 H180 109.5
H179 C125 H180 109.5
C123 C125 H181 109.5
H179 C125 H181 109.5
H180 C125 H181 109.5
C123 C126 H182 109.5
C123 C126 H183 109.5
H182 C126 H183 109.5
C123 C126 H184 109.5
H182 C126 H184 109.5
H183 C126 H184 109.5
C123 C127 H185 109.5
C123 C127 H186 109.5
H185 C127 H186 109.5
C123 C127 H187 109.5
H185 C127 H187 109.5
H186 C127 H187 109.5
C123 C128 H188 109.5
C123 C128 H189 109.5
H188 C128 H189 109.5
C123 C128 H190 109.5
H188 C128 H190 109.5
H189 C128 H190 109.5
C123 C129 H191 109.5
C123 C129 H192 109.5
H191 C129 H192 109.5
C123 C129 H193 109.5
H191 C129 H193 109.5
H192 C129 H193 109.5

loop_
_geom_bond_atom_site_label_1
_geom_bond_atom_site_label_2
_geom_bond_distance
U1 O2 2.147(6)
U1 O1 2.150(6)
U1 C4 2.523(10)
U1 C1 2.524(9)
U1 C2 2.574(9)
U1 C5 2.584(10)
U1 C3 2.590(10)
U1 C6 2.623(9)
U2 O3 2.134(6)
U2 O4 2.156(5)
U2 C6 2.516(9)
U2 C2 2.529(10)
U2 C3 2.548(10)
U2 C5 2.561(9)
U2 C4 2.633(9)
U2 C1 2.636(9)
O1 C8 1.376(11)
O2 C22 1.346(12)
O3 C36 1.362(11)
O4 C50 1.348(11)
C1 C2 1.437(14)
C1 C6 1.464(15)
C1 C7 1.508(14)
C2 C3 1.429(15)
C2 H1 0.9500
C3 C4 1.446(15)
C3 H2 0.9500
C4 C5 1.430(14)
C4 H3 0.9500
C5 C6 1.431(14)
C5 H4 0.9500
C6 H5 0.9500
C7 H6 0.9800
C7 H7 0.9800
C7 H8 0.9800
C8 C9 1.392(15)
C8 C13 1.427(14)
C9 C10 1.390(14)
C9 C14 1.549(15)
C10 C11 1.396(15)
C10 H9 0.9500
C11 C12 1.361(15)
C11 H10 0.9500
C12 C13 1.424(13)
C12 H11 0.9500
C13 C18 1.523(15)
C14 C16 1.496(16)
C14 C15 1.508(14)
C14 C17 1.557(18)
C15 H12 0.9800
C15 H13 0.9800
C15 H14 0.9800
C16 H15 0.9800
C16 H16 0.9800
C16 H17 0.9800
C17 H18 0.9800
C17 H19 0.9800
C17 H20 0.9800
C18 C20 1.532(13)
C18 C21 1.541(14)
C18 C19 1.539(15)
C19 H21 0.9800
C19 H22 0.9800
C19 H23 0.9800
C20 H24 0.9800
C20 H25 0.9800
C20 H26 0.9800
C21 H27 0.9800
C21 H28 0.9800
C21 H29 0.9800
C22 C23 1.400(15)
C22 C27 1.421(16)
C23 C24 1.394(16)
C23 C28 1.538(18)
C24 C25 1.36(2)
C24 H30 0.9500
C25 C26 1.38(2)
C25 H31 0.9500
C26 C27 1.382(16)
C26 H32 0.9500
C27 C32 1.543(15)
C28 C30 1.482(19)
C28 C31 1.536(18)
C28 C29 1.535(19)
C29 H33 0.9800
C29 H34 0.9800
C29 H35 0.9800
C30 H36 0.9800
C30 H37 0.9800
C30 H38 0.9800
C31 H39 0.9800
C31 H40 0.9800
C31 H41 0.9800
C32 C33 1.517(17)
C32 C35 1.530(13)
C32 C34 1.535(15)
C33 H42 0.9800
C33 H43 0.9800
C33 H44 0.9800
C34 H45 0.9800
C34 H46 0.9800
C34 H47 0.9800
C35 H48 0.9800
C35 H49 0.9800
C35 H50 0.9800
C36 C37 1.404(14)
C36 C41 1.437(13)
C37 C38 1.400(14)
C37 C42 1.562(13)
C38 C39 1.357(16)
C38 H51 0.9500
C39 C40 1.385(17)
C39 H52 0.9500
C40 C41 1.374(15)
C40 H53 0.9500
C41 C46 1.548(16)
C42 C44 1.522(14)
C42 C45 1.531(13)
C42 C43 1.542(15)
C43 H54 0.9800
C43 H55 0.9800
C43 H56 0.9800
C44 H57 0.9800
C44 H58 0.9800
C44 H59 0.9800
C45 H60 0.9800
C45 H61 0.9800
C45 H62 0.9800
C46 C48 1.532(15)
C46 C49 1.536(16)
C46 C47 1.539(15)
C47 H63 0.9800
C47 H64 0.9800
C47 H65 0.9800
C48 H66 0.9800
C48 H67 0.9800
C48 H68 0.9800
C49 H69 0.9800
C49 H70 0.9800
C49 H71 0.9800
C50 C51 1.424(12)
C50 C55 1.430(14)
C51 C52 1.386(15)
C51 C56 1.528(14)
C52 C53 1.394(16)
C52 H72 0.9500
C53 C54 1.378(16)
C53 H73 0.9500
C54 C55 1.388(15)
C54 H74 0.9500
C55 C60 1.536(14)
C56 C58 1.527(12)
C56 C57 1.531(12)
C56 C59 1.550(13)
C57 H75 0.9800
C57 H76 0.9800
C57 H77 0.9800
C58 H78 0.9800
C58 H79 0.9800
C58 H80 0.9800
C59 H81 0.9800
C59 H82 0.9800
C59 H83 0.9800
C60 C63 1.528(14)
C60 C61 1.532(15)
C60 C62 1.543(13)
C61 H84 0.9800
C61 H85 0.9800
C61 H86 0.9800
C62 H87 0.9800
C62 H88 0.9800
C62 H89 0.9800
C63 H90 0.9800
C63 H91 0.9800
C63 H92 0.9800
U3 O5 2.153(6)
U3 O6 2.168(5)
U3 C65 2.524(8)
U3 C66 2.526(9)
U3 C68 2.559(8)
U3 C69 2.587(9)
U3 C64 2.603(9)
U3 C67 2.647(9)
U4 O7 2.135(6)
U4 O8 2.168(5)
U4 C64 2.534(9)
U4 C67 2.540(9)
U4 C69 2.581(10)
U4 C65 2.586(8)
U4 C66 2.610(9)
U4 C68 2.617(8)
O5 C71 1.345(10)
O6 C85 1.352(11)
O7 C99 1.353(10)
O8 C113 1.326(11)
C64 C65 1.407(14)
C64 C69 1.457(12)
C64 C70 1.525(13)
C65 C66 1.481(12)
C65 H93 0.9500
C66 C67 1.449(11)
C66 H94 0.9500
C67 C68 1.428(14)
C67 H95 0.9500
C68 C69 1.458(13)
C68 H96 0.9500
C69 H97 0.9500
C70 H98 0.9800
C70 H99 0.9800
C70 H100 0.9800
C71 C76 1.432(12)
C71 C72 1.435(14)
C72 C73 1.403(13)
C72 C77 1.540(12)
C73 C74 1.377(13)
C73 H101 0.9500
C74 C75 1.368(15)
C74 H102 0.9500
C75 C76 1.383(13)
C75 H103 0.9500
C76 C81 1.541(14)
C77 C79 1.512(12)
C77 C80 1.539(13)
C77 C78 1.547(16)
C78 H104 0.9800
C78 H105 0.9800
C78 H106 0.9800
C79 H107 0.9800
C79 H108 0.9800
C79 H109 0.9800
C80 H110 0.9800
C80 H111 0.9800
C80 H112 0.9800
C81 C83 1.517(14)
C81 C82 1.528(13)
C81 C84 1.544(11)
C82 H113 0.9800
C82 H114 0.9800
C82 H115 0.9800
C83 H116 0.9800
C83 H117 0.9800
C83 H118 0.9800
C84 H119 0.9800
C84 H120 0.9800
C84 H121 0.9800
C85 C86 1.397(14)
C85 C90 1.425(12)
C86 C87 1.392(14)
C86 C91 1.525(14)
C87 C88 1.417(14)
C87 H122 0.9500
C88 C89 1.352(16)
C88 H123 0.9500
C89 C90 1.399(13)
C89 H124 0.9500
C90 C95 1.525(14)
C91 C92 1.525(15)
C91 C94 1.533(15)
C91 C93 1.542(13)
C92 H125 0.9800
C92 H126 0.9800
C92 H127 0.9800
C93 H128 0.9800
C93 H129 0.9800
C93 H130 0.9800
C94 H131 0.9800
C94 H132 0.9800
C94 H133 0.9800
C95 C96 1.544(13)
C95 C97 1.544(13)
C95 C98 1.542(13)
C96 H134 0.9800
C96 H135 0.9800
C96 H136 0.9800
C97 H137 0.9800
C97 H138 0.9800
C97 H139 0.9800
C98 H140 0.9800
C98 H141 0.9800
C98 H142 0.9800
C99 C104 1.411(14)
C99 C100 1.424(12)
C100 C101 1.406(13)
C100 C105 1.528(14)
C101 C102 1.372(15)
C101 H143 0.9500
C102 C103 1.377(14)
C102 H144 0.9500
C103 C104 1.381(13)
C103 H145 0.9500
C104 C109 1.557(12)
C105 C107 1.531(13)
C105 C106 1.553(12)
C105 C108 1.559(12)
C106 H146 0.9800
C106 H147 0.9800
C106 H148 0.9800
C107 H149 0.9800
C107 H150 0.9800
C107 H151 0.9800
C108 H152 0.9800
C108 H153 0.9800
C108 H154 0.9800
C109 C112 1.534(15)
C109 C110 1.533(13)
C109 C111 1.552(12)
C110 H155 0.9800
C110 H156 0.9800
C110 H157 0.9800
C111 H158 0.9800
C111 H159 0.9800
C111 H160 0.9800
C112 H161 0.9800
C112 H162 0.9800
C112 H163 0.9800
C113 C118 1.420(12)
C113 C114 1.440(14)
C114 C115 1.390(13)
C114 C119 1.556(11)
C115 C116 1.398(14)
C115 H164 0.9500
C116 C117 1.354(15)
C116 H165 0.9500
C117 C118 1.391(14)
C117 H166 0.9500
C118 C123 1.524(15)
C119 C121 1.524(13)
C119 C122 1.537(15)
C119 C120 1.543(12)
C120 H167 0.9800
C120 H168 0.9800
C120 H169 0.9800
C121 H170 0.9800
C121 H171 0.9800
C121 H172 0.9800
C122 H173 0.9800
C122 H174 0.9800
C122 H175 0.9800
C123 C126 1.511(9)
C123 C129 1.520(9)
C123 C128 1.522(8)
C123 C124 1.540(9)
C123 C125 1.592(9)
C123 C127 1.595(9)
C124 H176 0.9800
C124 H177 0.9800
C124 H178 0.9800
C125 H179 0.9800
C125 H180 0.9800
C125 H181 0.9800
C126 H182 0.9800
C126 H183 0.9800
C126 H184 0.9800
C127 H185 0.9800
C127 H186 0.9800
C127 H187 0.9800
C128 H188 0.9800
C128 H189 0.9800
C128 H190 0.9800
C129 H191 0.9800
C129 H192 0.9800
C129 H193 0.9800

loop_
_geom_torsion_atom_site_label_1
_geom_torsion_atom_site_label_2
_geom_torsion_atom_site_label_3
_geom_torsion_atom_site_label_4
_geom_torsion
O2 U1 O1 C8 -163(3)
C4 U1 O1 C8 -17(3)
C1 U1 O1 C8 67(3)
C2 U1 O1 C8 40(3)
C5 U1 O1 C8 -13(3)
C3 U1 O1 C8 8(3)
C6 U1 O1 C8 63(3)
O1 U1 O2 C22 -175.8(14)
C4 U1 O2 C22 41.7(15)
C1 U1 O2 C22 -44.9(15)
C2 U1 O2 C22 -50.5(17)
C5 U1 O2 C22 17.1(15)
C3 U1 O2 C22 32(2)
C6 U1 O2 C22 -15.4(15)
O4 U2 O3 C36 140.0(19)
C6 U2 O3 C36 -74.7(19)
C2 U2 O3 C36 -14.1(19)
C3 U2 O3 C36 1(2)
C5 U2 O3 C36 -86.1(19)
C4 U2 O3 C36 -40(2)
C1 U2 O3 C36 -44.4(19)
O3 U2 O4 C50 158.3(11)
C6 U2 O4 C50 30.9(12)
C2 U2 O4 C50 -68.0(12)
C3 U2 O4 C50 -52.7(11)
C5 U2 O4 C50 9.8(11)
C4 U2 O4 C50 -21.9(11)
C1 U2 O4 C50 -3.7(19)
O2 U1 C1 C2 -175.0(6)
O1 U1 C1 C2 -54.7(7)
C4 U1 C1 C2 61.5(6)
C5 U1 C1 C2 95.3(6)
C3 U1 C1 C2 27.2(6)
C6 U1 C1 C2 122.2(8)
O2 U1 C1 C6 62.8(6)
O1 U1 C1 C6 -176.9(5)
C4 U1 C1 C6 -60.7(5)
C2 U1 C1 C6 -122.2(8)
C5 U1 C1 C6 -26.9(5)
C3 U1 C1 C6 -95.0(6)
O2 U1 C1 C7 -56.6(11)
O1 U1 C1 C7 63.7(11)
C4 U1 C1 C7 179.9(12)
C2 U1 C1 C7 118.5(14)
C5 U1 C1 C7 -146.2(12)
C3 U1 C1 C7 145.7(12)
C6 U1 C1 C7 -119.3(13)
O2 U1 C1 U2 123.9(4)
O1 U1 C1 U2 -115.8(4)
C4 U1 C1 U2 0.4(4)
C2 U1 C1 U2 -61.1(6)
C5 U1 C1 U2 34.3(3)
C3 U1 C1 U2 -33.9(4)
C6 U1 C1 U2 61.1(5)
O3 U2 C1 C2 113.1(6)
O4 U2 C1 C2 -84.6(14)
C6 U2 C1 C2 -130.8(8)
C3 U2 C1 C2 -29.7(6)
C5 U2 C1 C2 -99.7(6)
C4 U2 C1 C2 -65.0(6)
O3 U2 C1 C6 -116.1(5)
O4 U2 C1 C6 46.2(14)
C2 U2 C1 C6 130.8(8)
C3 U2 C1 C6 101.1(6)
C5 U2 C1 C6 31.1(5)
C4 U2 C1 C6 65.8(5)
O3 U2 C1 C7 -1.9(9)
O4 U2 C1 C7 160.4(10)
C6 U2 C1 C7 114.2(11)
C2 U2 C1 C7 -115.0(11)
C3 U2 C1 C7 -144.7(10)
C5 U2 C1 C7 145.3(10)
C4 U2 C1 C7 -180.0(9)
O3 U2 C1 U1 177.7(4)
O4 U2 C1 U1 -20.0(15)
C6 U2 C1 U1 -66.2(5)
C2 U2 C1 U1 64.6(6)
C3 U2 C1 U1 34.9(4)
C5 U2 C1 U1 -35.1(4)
C4 U2 C1 U1 -0.4(4)
C6 C1 C2 C3 10.3(13)
C7 C1 C2 C3 172.6(9)
U1 C1 C2 C3 -57.1(8)
U2 C1 C2 C3 62.5(8)
C6 C1 C2 U2 -52.3(7)
C7 C1 C2 U2 110.1(8)
U1 C1 C2 U2 -119.7(3)
C6 C1 C2 U1 67.4(7)
C7 C1 C2 U1 -130.2(8)
U2 C1 C2 U1 119.7(3)
O3 U2 C2 C3 160.1(6)
O4 U2 C2 C3 26.7(8)
C6 U2 C2 C3 -100.1(6)
C5 U2 C2 C3 -64.8(6)
C4 U2 C2 C3 -30.8(6)
C1 U2 C2 C3 -128.9(9)
O3 U2 C2 C1 -71.0(6)
O4 U2 C2 C1 155.7(5)
C6 U2 C2 C1 28.8(5)
C3 U2 C2 C1 128.9(9)
C5 U2 C2 C1 64.1(6)
C4 U2 C2 C1 98.2(6)
O3 U2 C2 U1 -134.8(4)
O4 U2 C2 U1 91.8(5)
C6 U2 C2 U1 -35.0(4)
C3 U2 C2 U1 65.1(6)
C5 U2 C2 U1 0.2(4)
C4 U2 C2 U1 34.3(4)
C1 U2 C2 U1 -63.9(5)
O2 U1 C2 C3 141.7(7)
O1 U1 C2 C3 -93.0(6)
C4 U1 C2 C3 29.3(6)
C1 U1 C2 C3 132.6(9)
C5 U1 C2 C3 64.7(6)
C6 U1 C2 C3 99.2(7)
O2 U1 C2 C1 9.1(10)
O1 U1 C2 C1 134.3(6)
C4 U1 C2 C1 -103.3(7)
C5 U1 C2 C1 -67.9(6)
C3 U1 C2 C1 -132.6(9)
C6 U1 C2 C1 -33.4(6)
O2 U1 C2 U2 76.7(8)
O1 U1 C2 U2 -158.0(4)
C4 U1 C2 U2 -35.7(4)
C1 U1 C2 U2 67.6(6)
C5 U1 C2 U2 -0.2(4)
C3 U1 C2 U2 -65.0(6)
C6 U1 C2 U2 34.2(4)
C1 C2 C3 C4 -0.4(13)
U2 C2 C3 C4 63.9(8)
U1 C2 C3 C4 -56.3(8)
C1 C2 C3 U2 -64.3(8)
U1 C2 C3 U2 -120.2(3)
C1 C2 C3 U1 55.8(8)
U2 C2 C3 U1 120.2(3)
O3 U2 C3 C2 -27.2(7)
O4 U2 C3 C2 -163.2(5)
C6 U2 C3 C2 64.1(6)
C5 U2 C3 C2 98.7(6)
C4 U2 C3 C2 126.4(9)
C1 U2 C3 C2 29.3(5)
O3 U2 C3 C4 -153.6(5)
O4 U2 C3 C4 70.4(6)
C6 U2 C3 C4 -62.3(6)
C2 U2 C3 C4 -126.4(9)
C5 U2 C3 C4 -27.7(5)
C1 U2 C3 C4 -97.1(6)
O3 U2 C3 U1 -90.6(5)
O4 U2 C3 U1 133.4(3)
C6 U2 C3 U1 0.8(3)
C2 U2 C3 U1 -63.4(5)
C5 U2 C3 U1 35.4(4)
C4 U2 C3 U1 63.0(5)
C1 U2 C3 U1 -34.1(4)
O2 U1 C3 C2 -116.2(10)
O1 U1 C3 C2 92.1(6)
C4 U1 C3 C2 -129.8(9)
C1 U1 C3 C2 -27.7(6)
C5 U1 C3 C2 -98.5(6)
C6 U1 C3 C2 -63.9(6)
O2 U1 C3 C4 13.7(12)
O1 U1 C3 C4 -138.1(5)
C1 U1 C3 C4 102.1(6)
C2 U1 C3 C4 129.8(9)
C5 U1 C3 C4 31.4(5)
C6 U1 C3 C4 66.0(6)
O2 U1 C3 U2 -53.1(11)
O1 U1 C3 U2 155.2(4)
C4 U1 C3 U2 -66.7(6)
C1 U1 C3 U2 35.4(4)
C2 U1 C3 U2 63.1(6)
C5 U1 C3 U2 -35.4(4)
C6 U1 C3 U2 -0.7(3)
C2 C3 C4 C5 -7.7(13)
U2 C3 C4 C5 54.0(8)
U1 C3 C4 C5 -65.1(8)
C2 C3 C4 U1 57.4(8)
U2 C3 C4 U1 119.1(3)
C2 C3 C4 U2 -61.8(8)
U1 C3 C4 U2 -119.1(3)
O2 U1 C4 C5 -48.9(7)
O1 U1 C4 C5 176.4(5)
C1 U1 C4 C5 62.7(6)
C2 U1 C4 C5 96.7(6)
C3 U1 C4 C5 125.4(8)
C6 U1 C4 C5 28.5(5)
O2 U1 C4 C3 -174.3(5)
O1 U1 C4 C3 51.0(6)
C1 U1 C4 C3 -62.7(6)
C2 U1 C4 C3 -28.7(5)
C5 U1 C4 C3 -125.4(8)
C6 U1 C4 C3 -96.8(6)
O2 U1 C4 U2 -112.0(4)
O1 U1 C4 U2 113.3(4)
C1 U1 C4 U2 -0.4(4)
C2 U1 C4 U2 33.6(4)
C5 U1 C4 U2 -63.1(5)
C3 U1 C4 U2 62.3(5)
C6 U1 C4 U2 -34.6(3)
O3 U2 C4 C5 -70.9(10)
O4 U2 C4 C5 109.5(6)
C6 U2 C4 C5 -29.8(6)
C2 U2 C4 C5 -100.7(7)
C3 U2 C4 C5 -131.8(9)
C1 U2 C4 C5 -65.7(6)
O3 U2 C4 C3 60.8(10)
O4 U2 C4 C3 -118.7(6)
C6 U2 C4 C3 102.0(6)
C2 U2 C4 C3 31.1(6)
C5 U2 C4 C3 131.8(9)
C1 U2 C4 C3 66.1(6)
O3 U2 C4 U1 -4.9(10)
O4 U2 C4 U1 175.6(4)
C6 U2 C4 U1 36.3(4)
C2 U2 C4 U1 -34.6(4)
C3 U2 C4 U1 -65.7(6)
C5 U2 C4 U1 66.1(6)
C1 U2 C4 U1 0.4(4)
C3 C4 C5 C6 5.6(13)
U1 C4 C5 C6 -59.6(8)
U2 C4 C5 C6 59.3(7)
C3 C4 C5 U2 -53.7(8)
U1 C4 C5 U2 -118.8(3)
C3 C4 C5 U1 65.1(8)
U2 C4 C5 U1 118.8(3)
O3 U2 C5 C4 149.6(5)
O4 U2 C5 C4 -78.4(6)
C6 U2 C5 C4 129.0(9)
C2 U2 C5 C4 63.2(6)
C3 U2 C5 C4 28.0(6)
C1 U2 C5 C4 97.7(7)
O3 U2 C5 C6 20.6(7)
O4 U2 C5 C6 152.6(5)
C2 U2 C5 C6 -65.8(6)
C3 U2 C5 C6 -101.0(6)
C4 U2 C5 C6 -129.0(9)
C1 U2 C5 C6 -31.3(6)
O3 U2 C5 U1 86.1(5)
O4 U2 C5 U1 -141.9(3)
C6 U2 C5 U1 65.6(6)
C2 U2 C5 U1 -0.2(3)
C3 U2 C5 U1 -35.4(3)
C4 U2 C5 U1 -63.4(5)
C1 U2 C5 U1 34.3(4)
O2 U1 C5 C4 142.4(6)
O1 U1 C5 C4 -7.0(10)
C1 U1 C5 C4 -102.3(6)
C2 U1 C5 C4 -66.5(6)
C3 U1 C5 C4 -31.7(6)
C6 U1 C5 C4 -130.1(8)
O2 U1 C5 C6 -87.6(6)
O1 U1 C5 C6 123.1(7)
C4 U1 C5 C6 130.1(8)
C1 U1 C5 C6 27.8(5)
C2 U1 C5 C6 63.6(6)
C3 U1 C5 C6 98.4(6)
O2 U1 C5 U2 -150.9(3)
O1 U1 C5 U2 59.7(8)
C4 U1 C5 U2 66.8(5)
C1 U1 C5 U2 -35.6(4)
C2 U1 C5 U2 0.2(3)
C3 U1 C5 U2 35.1(3)
C6 U1 C5 U2 -63.3(5)
C4 C5 C6 C1 4.7(13)
U2 C5 C6 C1 66.4(7)
U1 C5 C6 C1 -52.8(7)
C4 C5 C6 U2 -61.7(8)
U1 C5 C6 U2 -119.2(3)
C4 C5 C6 U1 57.5(8)
U2 C5 C6 U1 119.2(3)
C2 C1 C6 C5 -12.3(12)
C7 C1 C6 C5 -174.8(8)
U1 C1 C6 C5 54.1(8)
U2 C1 C6 C5 -65.0(7)
C2 C1 C6 U2 52.7(7)
C7 C1 C6 U2 -109.8(8)
U1 C1 C6 U2 119.1(3)
C2 C1 C6 U1 -66.5(7)
C7 C1 C6 U1 131.1(8)
U2 C1 C6 U1 -119.1(3)
O3 U2 C6 C5 -165.5(5)
O4 U2 C6 C5 -39.2(7)
C2 U2 C6 C5 97.9(6)
C3 U2 C6 C5 63.2(6)
C4 U2 C6 C5 29.1(5)
C1 U2 C6 C5 126.1(8)
O3 U2 C6 C1 68.4(6)
O4 U2 C6 C1 -165.3(5)
C2 U2 C6 C1 -28.2(5)
C3 U2 C6 C1 -62.9(5)
C5 U2 C6 C1 -126.1(8)
C4 U2 C6 C1 -97.0(6)
O3 U2 C6 U1 130.6(3)
O4 U2 C6 U1 -103.1(4)
C2 U2 C6 U1 33.9(4)
C3 U2 C6 U1 -0.7(3)
C5 U2 C6 U1 -63.9(5)
C4 U2 C6 U1 -34.8(3)
C1 U2 C6 U1 62.2(5)
O2 U1 C6 C5 99.6(5)
O1 U1 C6 C5 -127.1(7)
C4 U1 C6 C5 -29.1(5)
C1 U1 C6 C5 -132.9(8)
C2 U1 C6 C5 -99.7(6)
C3 U1 C6 C5 -64.9(6)
O2 U1 C6 C1 -127.5(5)
O1 U1 C6 C1 5.8(9)
C4 U1 C6 C1 103.8(6)
C2 U1 C6 C1 33.2(5)
C5 U1 C6 C1 132.9(8)
C3 U1 C6 C1 68.0(5)
O2 U1 C6 U2 165.2(3)
O1 U1 C6 U2 -61.4(8)
C4 U1 C6 U2 36.6(4)
C1 U1 C6 U2 -67.2(5)
C2 U1 C6 U2 -34.1(4)
C5 U1 C6 U2 65.7(5)
C3 U1 C6 U2 0.7(3)
U1 O1 C8 C9 -108(3)
U1 O1 C8 C13 72(3)
O1 C8 C9 C10 174.3(8)
C13 C8 C9 C10 -6.3(13)
O1 C8 C9 C14 -10.0(13)
C13 C8 C9 C14 169.3(8)
C8 C9 C10 C11 1.8(14)
C14 C9 C10 C11 -174.0(9)
C9 C10 C11 C12 2.8(14)
C10 C11 C12 C13 -3.3(14)
C11 C12 C13 C8 -0.9(13)
C11 C12 C13 C18 176.3(8)
O1 C8 C13 C12 -174.8(7)
C9 C8 C13 C12 5.8(12)
O1 C8 C13 C18 8.0(12)
C9 C8 C13 C18 -171.3(8)
C10 C9 C14 C16 115.8(12)
C8 C9 C14 C16 -59.9(13)
C10 C9 C14 C15 -120.7(11)
C8 C9 C14 C15 63.7(13)
C10 C9 C14 C17 -2.4(13)
C8 C9 C14 C17 -178.1(9)
C12 C13 C18 C20 112.9(9)
C8 C13 C18 C20 -70.1(11)
C12 C13 C18 C21 -3.5(12)
C8 C13 C18 C21 173.5(8)
C12 C13 C18 C19 -122.2(9)
C8 C13 C18 C19 54.8(11)
U1 O2 C22 C23 93.1(15)
U1 O2 C22 C27 -88.9(15)
O2 C22 C23 C24 -176.3(9)
C27 C22 C23 C24 5.7(14)
O2 C22 C23 C28 8.1(14)
C27 C22 C23 C28 -169.9(9)
C22 C23 C24 C25 -2.1(17)
C28 C23 C24 C25 173.7(11)
C23 C24 C25 C26 -2(2)
C24 C25 C26 C27 3.5(19)
C25 C26 C27 C22 0.0(16)
C25 C26 C27 C32 -174.3(10)
O2 C22 C27 C26 177.3(9)
C23 C22 C27 C26 -4.7(13)
O2 C22 C27 C32 -8.6(13)
C23 C22 C27 C32 169.4(8)
C24 C23 C28 C30 121.1(16)
C22 C23 C28 C30 -63.4(18)
C24 C23 C28 C31 -1.4(16)
C22 C23 C28 C31 174.1(11)
C24 C23 C28 C29 -114.8(13)
C22 C23 C28 C29 60.8(14)
C26 C27 C32 C33 -14.1(14)
C22 C27 C32 C33 171.9(10)
C26 C27 C32 C35 103.4(12)
C22 C27 C32 C35 -70.6(11)
C26 C27 C32 C34 -136.5(12)
C22 C27 C32 C34 49.5(14)
U2 O3 C36 C37 -48(2)
U2 O3 C36 C41 130.6(17)
O3 C36 C37 C38 172.1(8)
C41 C36 C37 C38 -6.1(12)
O3 C36 C37 C42 -8.1(13)
C41 C36 C37 C42 173.8(8)
C36 C37 C38 C39 2.0(15)
C42 C37 C38 C39 -177.9(10)
C37 C38 C39 C40 2.3(18)
C38 C39 C40 C41 -2.5(17)
C39 C40 C41 C36 -1.6(15)
C39 C40 C41 C46 179.0(10)
O3 C36 C41 C40 -172.2(8)
C37 C36 C41 C40 6.0(13)
O3 C36 C41 C46 7.3(12)
C37 C36 C41 C46 -174.6(8)
C38 C37 C42 C44 -65.3(11)
C36 C37 C42 C44 114.9(10)
C38 C37 C42 C45 54.6(12)
C36 C37 C42 C45 -125.3(10)
C38 C37 C42 C43 174.8(9)
C36 C37 C42 C43 -5.1(13)
C40 C41 C46 C48 -7.5(13)
C36 C41 C46 C48 173.1(9)
C40 C41 C46 C49 -124.2(10)
C36 C41 C46 C49 56.4(11)
C40 C41 C46 C47 110.4(11)
C36 C41 C46 C47 -69.1(12)
U2 O4 C50 C51 96.9(11)
U2 O4 C50 C55 -83.2(12)
O4 C50 C51 C52 -171.2(8)
C55 C50 C51 C52 9.0(12)
O4 C50 C51 C56 12.3(11)
C55 C50 C51 C56 -167.5(7)
C50 C51 C52 C53 -2.2(14)
C56 C51 C52 C53 174.2(9)
C51 C52 C53 C54 -3.8(15)
C52 C53 C54 C55 3.1(15)
C53 C54 C55 C50 3.5(14)
C53 C54 C55 C60 -171.2(9)
O4 C50 C55 C54 170.6(8)
C51 C50 C55 C54 -9.6(12)
O4 C50 C55 C60 -14.6(11)
C51 C50 C55 C60 165.2(8)
C52 C51 C56 C58 -124.1(9)
C50 C51 C56 C58 52.2(11)
C52 C51 C56 C57 111.2(10)
C50 C51 C56 C57 -72.4(10)
C52 C51 C56 C59 -6.5(12)
C50 C51 C56 C59 169.9(7)
C54 C55 C60 C63 115.1(10)
C50 C55 C60 C63 -59.4(11)
C54 C55 C60 C61 -0.3(12)
C50 C55 C60 C61 -174.9(8)
C54 C55 C60 C62 -121.0(10)
C50 C55 C60 C62 64.4(11)
O6 U3 O5 C71 -126(3)
C65 U3 O5 C71 90(3)
C66 U3 O5 C71 106(3)
C68 U3 O5 C71 21(3)
C69 U3 O5 C71 30(3)
C64 U3 O5 C71 59(3)
C67 U3 O5 C71 73(3)
O5 U3 O6 C85 -158.9(11)
C65 U3 O6 C85 -38.4(13)
C66 U3 O6 C85 -18.4(12)
C68 U3 O6 C85 44.0(12)
C69 U3 O6 C85 60.5(13)
C64 U3 O6 C85 0.7(19)
C67 U3 O6 C85 13.7(12)
O8 U4 O7 C99 134(2)
C64 U4 O7 C99 1(2)
C67 U4 O7 C99 -80(2)
C69 U4 O7 C99 -6(2)
C65 U4 O7 C99 -22(2)
C66 U4 O7 C99 -55(2)
C68 U4 O7 C99 -77(2)
O7 U4 O8 C113 155.6(12)
C64 U4 O8 C113 -69.9(13)
C67 U4 O8 C113 15.2(13)
C69 U4 O8 C113 -41.5(12)
C65 U4 O8 C113 -76.3(13)
C66 U4 O8 C113 3.3(17)
C68 U4 O8 C113 -8.7(13)
O7 U4 C64 C65 -47.1(6)
O8 U4 C64 C65 -173.7(4)
C67 U4 C64 C65 63.5(5)
C69 U4 C64 C65 126.8(8)
C66 U4 C64 C65 29.4(5)
C68 U4 C64 C65 97.0(6)
O7 U4 C64 C69 -173.9(5)
O8 U4 C64 C69 59.5(6)
C67 U4 C64 C69 -63.3(6)
C65 U4 C64 C69 -126.8(8)
C66 U4 C64 C69 -97.4(6)
C68 U4 C64 C69 -29.7(5)
O7 U4 C64 C70 71.7(9)
O8 U4 C64 C70 -54.9(9)
C67 U4 C64 C70 -177.7(10)
C69 U4 C64 C70 -114.4(11)
C65 U4 C64 C70 118.8(11)
C66 U4 C64 C70 148.2(10)
C68 U4 C64 C70 -144.2(10)
O7 U4 C64 U3 -109.5(3)
O8 U4 C64 U3 123.9(3)
C67 U4 C64 U3 1.1(3)
C69 U4 C64 U3 64.4(5)
C65 U4 C64 U3 -62.4(5)
C66 U4 C64 U3 -33.0(3)
C68 U4 C64 U3 34.6(3)
O5 U3 C64 C65 107.5(5)
O6 U3 C64 C65 -52.6(12)
C66 U3 C64 C65 -31.3(5)
C68 U3 C64 C65 -101.1(6)
C69 U3 C64 C65 -131.2(8)
C67 U3 C64 C65 -66.6(5)
O5 U3 C64 C69 -121.3(6)
O6 U3 C64 C69 78.5(13)
C65 U3 C64 C69 131.2(8)
C66 U3 C64 C69 99.9(6)
C68 U3 C64 C69 30.1(5)
C67 U3 C64 C69 64.6(6)
O5 U3 C64 C70 -8.1(8)
O6 U3 C64 C70 -168.3(9)
C65 U3 C64 C70 -115.6(9)
C66 U3 C64 C70 -146.9(9)
C68 U3 C64 C70 143.3(9)
C69 U3 C64 C70 113.2(10)
C67 U3 C64 C70 177.8(9)
O5 U3 C64 U4 173.0(4)
O6 U3 C64 U4 12.8(13)
C65 U3 C64 U4 65.5(5)
C66 U3 C64 U4 34.2(3)
C68 U3 C64 U4 -35.6(3)
C69 U3 C64 U4 -65.7(5)
C67 U3 C64 U4 -1.1(3)
C69 C64 C65 C66 4.9(13)
C70 C64 C65 C66 175.1(8)
U4 C64 C65 C66 -58.6(8)
U3 C64 C65 C66 61.2(7)
C69 C64 C65 U3 -56.3(8)
C70 C64 C65 U3 113.9(8)
U4 C64 C65 U3 -119.8(2)
C69 C64 C65 U4 63.5(7)
C70 C64 C65 U4 -126.3(9)
U3 C64 C65 U4 119.8(2)
O5 U3 C65 C64 -75.0(5)
O6 U3 C65 C64 163.2(4)
C66 U3 C65 C64 127.8(7)
C68 U3 C65 C64 63.5(5)
C69 U3 C65 C64 28.6(5)
C67 U3 C65 C64 97.3(5)
O5 U3 C65 C66 157.2(5)
O6 U3 C65 C66 35.4(6)
C68 U3 C65 C66 -64.3(5)
C69 U3 C65 C66 -99.3(5)
C64 U3 C65 C66 -127.8(7)
C67 U3 C65 C66 -30.6(5)
O5 U3 C65 U4 -138.8(3)
O6 U3 C65 U4 99.4(4)
C66 U3 C65 U4 64.0(5)
C68 U3 C65 U4 -0.3(3)
C69 U3 C65 U4 -35.2(3)
C64 U3 C65 U4 -63.8(5)
C67 U3 C65 U4 33.4(3)
O7 U4 C65 C64 140.3(5)
O8 U4 C65 C64 10.9(8)
C67 U4 C65 C64 -101.7(6)
C69 U4 C65 C64 -31.3(5)
C66 U4 C65 C64 -130.1(7)
C68 U4 C65 C64 -66.6(5)
O7 U4 C65 C66 -89.5(5)
O8 U4 C65 C66 141.1(5)
C64 U4 C65 C66 130.1(7)
C67 U4 C65 C66 28.4(5)
C69 U4 C65 C66 98.9(6)
C68 U4 C65 C66 63.5(5)
O7 U4 C65 U3 -152.8(4)
O8 U4 C65 U3 77.8(6)
C64 U4 C65 U3 66.9(5)
C67 U4 C65 U3 -34.8(3)
C69 U4 C65 U3 35.6(4)
C66 U4 C65 U3 -63.2(5)
C68 U4 C65 U3 0.3(3)
C64 C65 C66 C67 2.2(13)
U3 C65 C66 C67 65.5(8)
U4 C65 C66 C67 -55.3(7)
C64 C65 C66 U3 -63.3(8)
U4 C65 C66 U3 -120.8(3)
C64 C65 C66 U4 57.5(7)
U3 C65 C66 U4 120.8(3)
O5 U3 C66 C67 -155.9(5)
O6 U3 C66 C67 77.9(5)
C65 U3 C66 C67 -126.0(8)
C68 U3 C66 C67 -27.0(5)
C69 U3 C66 C67 -62.1(5)
C64 U3 C66 C67 -96.8(6)
O5 U3 C66 C65 -29.9(6)
O6 U3 C66 C65 -156.1(4)
C68 U3 C66 C65 99.0(5)
C69 U3 C66 C65 63.9(5)
C64 U3 C66 C65 29.2(5)
C67 U3 C66 C65 126.0(8)
O5 U3 C66 U4 -92.2(4)
O6 U3 C66 U4 141.6(3)
C65 U3 C66 U4 -62.3(5)
C68 U3 C66 U4 36.7(3)
C69 U3 C66 U4 1.6(3)
C64 U3 C66 U4 -33.1(3)
C67 U3 C66 U4 63.7(5)
O7 U4 C66 C67 -135.3(5)
O8 U4 C66 C67 17.6(11)
C64 U4 C66 C67 102.4(6)
C69 U4 C66 C67 66.6(5)
C65 U4 C66 C67 130.7(8)
C68 U4 C66 C67 31.7(5)
O7 U4 C66 C65 94.0(5)
O8 U4 C66 C65 -113.1(8)
C64 U4 C66 C65 -28.3(5)
C67 U4 C66 C65 -130.7(8)
C69 U4 C66 C65 -64.1(5)
C68 U4 C66 C65 -99.0(6)
O7 U4 C66 U3 156.5(3)
O8 U4 C66 U3 -50.6(9)
C64 U4 C66 U3 34.2(3)
C67 U4 C66 U3 -68.2(5)
C69 U4 C66 U3 -1.6(3)
C65 U4 C66 U3 62.5(5)
C68 U4 C66 U3 -36.5(3)
C65 C66 C67 C68 -10.4(13)
U3 C66 C67 C68 52.2(8)
U4 C66 C67 C68 -66.5(7)
C65 C66 C67 U4 56.1(7)
U3 C66 C67 U4 118.7(3)
C65 C66 C67 U3 -62.6(7)
U4 C66 C67 U3 -118.7(3)
O7 U4 C67 C68 176.5(4)
O8 U4 C67 C68 -47.9(6)
C64 U4 C67 C68 62.2(5)
C69 U4 C67 C68 27.5(4)
C65 U4 C67 C68 95.6(5)
C66 U4 C67 C68 124.5(8)
O7 U4 C67 C66 52.0(6)
O8 U4 C67 C66 -172.3(5)
C64 U4 C67 C66 -62.2(5)
C69 U4 C67 C66 -97.0(6)
C65 U4 C67 C66 -28.8(5)
C68 U4 C67 C66 -124.5(8)
O7 U4 C67 U3 113.2(3)
O8 U4 C67 U3 -111.2(3)
C64 U4 C67 U3 -1.1(3)
C69 U4 C67 U3 -35.8(3)
C65 U4 C67 U3 32.3(3)
C66 U4 C67 U3 61.2(5)
C68 U4 C67 U3 -63.3(5)
O5 U3 C67 C68 -81.1(8)
O6 U3 C67 C68 117.3(5)
C65 U3 C67 C68 -100.7(6)
C66 U3 C67 C68 -132.8(8)
C69 U3 C67 C68 -30.8(5)
C64 U3 C67 C68 -66.1(5)
O5 U3 C67 C66 51.7(9)
O6 U3 C67 C66 -109.9(5)
C65 U3 C67 C66 32.2(5)
C68 U3 C67 C66 132.8(8)
C69 U3 C67 C66 102.0(6)
C64 U3 C67 C66 66.7(5)
O5 U3 C67 U4 -13.9(8)
O6 U3 C67 U4 -175.6(3)
C65 U3 C67 U4 -33.5(3)
C66 U3 C67 U4 -65.6(5)
C68 U3 C67 U4 67.2(5)
C69 U3 C67 U4 36.4(3)
C64 U3 C67 U4 1.1(3)
C66 C67 C68 C69 11.7(13)
U4 C67 C68 C69 -54.5(7)
U3 C67 C68 C69 63.2(7)
C66 C67 C68 U3 -51.5(7)
U4 C67 C68 U3 -117.7(2)
C66 C67 C68 U4 66.2(7)
U3 C67 C68 U4 117.7(2)
O5 U3 C68 C67 143.6(5)
O6 U3 C68 C67 -71.1(5)
C65 U3 C68 C67 64.0(5)
C66 U3 C68 C67 27.5(5)
C69 U3 C68 C67 127.5(8)
C64 U3 C68 C67 97.7(6)
O5 U3 C68 C69 16.2(7)
O6 U3 C68 C69 161.4(5)
C65 U3 C68 C69 -63.5(5)
C66 U3 C68 C69 -99.9(6)
C64 U3 C68 C69 -29.8(5)
C67 U3 C68 C69 -127.5(8)
O5 U3 C68 U4 79.9(5)
O6 U3 C68 U4 -134.8(3)
C65 U3 C68 U4 0.3(3)
C66 U3 C68 U4 -36.2(3)
C69 U3 C68 U4 63.8(5)
C64 U3 C68 U4 33.9(3)
C67 U3 C68 U4 -63.7(5)
O7 U4 C68 C67 -6.2(7)
O8 U4 C68 C67 142.8(5)
C64 U4 C68 C67 -102.8(5)
C69 U4 C68 C67 -132.9(7)
C65 U4 C68 C67 -68.1(5)
C66 U4 C68 C67 -32.2(5)
O7 U4 C68 C69 126.8(6)
O8 U4 C68 C69 -84.3(5)
C64 U4 C68 C69 30.2(5)
C67 U4 C68 C69 132.9(7)
C65 U4 C68 C69 64.9(5)
C66 U4 C68 C69 100.7(5)
O7 U4 C68 U3 61.6(6)
O8 U4 C68 U3 -149.4(3)
C64 U4 C68 U3 -34.9(3)
C67 U4 C68 U3 67.8(5)
C69 U4 C68 U3 -65.1(5)
C65 U4 C68 U3 -0.3(3)
C66 U4 C68 U3 35.6(3)
C67 C68 C69 C64 -4.7(12)
U3 C68 C69 C64 59.9(7)
U4 C68 C69 C64 -58.5(7)
C67 C68 C69 U4 53.8(7)
U3 C68 C69 U4 118.5(3)
C67 C68 C69 U3 -64.7(7)
U4 C68 C69 U3 -118.5(3)
C65 C64 C69 C68 -3.7(13)
C70 C64 C69 C68 -174.2(8)
U4 C64 C69 C68 60.3(7)
U3 C64 C69 C68 -59.0(7)
C65 C64 C69 U4 -64.0(8)
C70 C64 C69 U4 125.5(8)
U3 C64 C69 U4 -119.3(3)
C65 C64 C69 U3 55.3(8)
C70 C64 C69 U3 -115.2(8)
U4 C64 C69 U3 119.3(3)
O7 U4 C69 C68 -116.7(6)
O8 U4 C69 C68 102.1(5)
C64 U4 C69 C68 -128.3(8)
C67 U4 C69 C68 -27.1(5)
C65 U4 C69 C68 -98.2(6)
C66 U4 C69 C68 -62.5(5)
O7 U4 C69 C64 11.6(10)
O8 U4 C69 C64 -129.6(6)
C67 U4 C69 C64 101.2(6)
C65 U4 C69 C64 30.1(5)
C66 U4 C69 C64 65.9(6)
C68 U4 C69 C64 128.3(8)
O7 U4 C69 U3 -52.6(8)
O8 U4 C69 U3 166.2(3)
C64 U4 C69 U3 -64.3(5)
C67 U4 C69 U3 37.0(3)
C65 U4 C69 U3 -34.1(3)
C66 U4 C69 U3 1.6(3)
C68 U4 C69 U3 64.1(5)
O5 U3 C69 C68 -168.9(5)
O6 U3 C69 C68 -28.9(8)
C65 U3 C69 C68 100.4(6)
C66 U3 C69 C68 64.0(5)
C64 U3 C69 C68 128.3(9)
C67 U3 C69 C68 29.8(5)
O5 U3 C69 C64 62.8(6)
O6 U3 C69 C64 -157.2(5)
C65 U3 C69 C64 -27.9(5)
C66 U3 C69 C64 -64.3(6)
C68 U3 C69 C64 -128.3(9)
C67 U3 C69 C64 -98.5(6)
O5 U3 C69 U4 125.5(3)
O6 U3 C69 U4 -94.6(5)
C65 U3 C69 U4 34.8(3)
C66 U3 C69 U4 -1.6(3)
C68 U3 C69 U4 -65.6(5)
C64 U3 C69 U4 62.7(5)
C67 U3 C69 U4 -35.9(3)
U3 O5 C71 C76 -142(2)
U3 O5 C71 C72 37(3)
O5 C71 C72 C73 -178.7(8)
C76 C71 C72 C73 0.4(12)
O5 C71 C72 C77 0.2(12)
C76 C71 C72 C77 179.4(8)
C71 C72 C73 C74 0.9(13)
C77 C72 C73 C74 -178.1(8)
C72 C73 C74 C75 -1.4(15)
C73 C74 C75 C76 0.5(15)
C74 C75 C76 C71 0.9(14)
C74 C75 C76 C81 -177.4(9)
O5 C71 C76 C75 177.8(8)
C72 C71 C76 C75 -1.3(13)
O5 C71 C76 C81 -3.9(13)
C72 C71 C76 C81 177.0(8)
C73 C72 C77 C79 111.6(10)
C71 C72 C77 C79 -67.3(11)
C73 C72 C77 C80 -122.6(10)
C71 C72 C77 C80 58.5(11)
C73 C72 C77 C78 -6.5(11)
C71 C72 C77 C78 174.6(8)
C75 C76 C81 C83 118.7(10)
C71 C76 C81 C83 -59.5(12)
C75 C76 C81 C82 -118.1(9)
C71 C76 C81 C82 63.7(11)
C75 C76 C81 C84 0.3(13)
C71 C76 C81 C84 -177.9(8)
U3 O6 C85 C86 82.5(14)
U3 O6 C85 C90 -97.1(13)
O6 C85 C86 C87 -169.9(8)
C90 C85 C86 C87 9.7(13)
O6 C85 C86 C91 14.4(13)
C90 C85 C86 C91 -166.0(8)
C85 C86 C87 C88 -3.8(15)
C91 C86 C87 C88 171.9(9)
C86 C87 C88 C89 -3.1(16)
C87 C88 C89 C90 4.1(16)
C88 C89 C90 C85 1.6(14)
C88 C89 C90 C95 -175.1(9)
O6 C85 C90 C89 170.9(8)
C86 C85 C90 C89 -8.7(13)
O6 C85 C90 C95 -12.5(12)
C86 C85 C90 C95 167.9(8)
C87 C86 C91 C92 -120.3(10)
C85 C86 C91 C92 55.2(12)
C87 C86 C91 C94 -4.0(13)
C85 C86 C91 C94 171.5(9)
C87 C86 C91 C93 116.0(11)
C85 C86 C91 C93 -68.4(13)
C89 C90 C95 C96 117.4(9)
C85 C90 C95 C96 -59.1(11)
C89 C90 C95 C97 -119.4(10)
C85 C90 C95 C97 64.1(11)
C89 C90 C95 C98 0.1(12)
C85 C90 C95 C98 -176.5(8)
U4 O7 C99 C104 134.1(18)
U4 O7 C99 C100 -48(2)
O7 C99 C100 C101 176.2(8)
C104 C99 C100 C101 -6.2(13)
O7 C99 C100 C105 -1.3(14)
C104 C99 C100 C105 176.3(8)
C99 C100 C101 C102 3.0(14)
C105 C100 C101 C102 -179.2(9)
C100 C101 C102 C103 0.9(15)
C101 C102 C103 C104 -1.6(15)
C102 C103 C104 C99 -1.6(14)
C102 C103 C104 C109 179.4(9)
O7 C99 C104 C103 -176.8(8)
C100 C99 C104 C103 5.6(13)
O7 C99 C104 C109 2.2(12)
C100 C99 C104 C109 -175.4(8)
C101 C100 C105 C107 175.0(8)
C99 C100 C105 C107 -7.4(13)
C101 C100 C105 C106 -64.9(10)
C99 C100 C105 C106 112.6(10)
C101 C100 C105 C108 55.8(10)
C99 C100 C105 C108 -126.7(9)
C103 C104 C109 C112 -3.7(11)
C99 C104 C109 C112 177.3(8)
C103 C104 C109 C110 116.2(10)
C99 C104 C109 C110 -62.8(11)
C103 C104 C109 C111 -120.4(10)
C99 C104 C109 C111 60.6(11)
U4 O8 C113 C118 -64.8(16)
U4 O8 C113 C114 115.8(11)
O8 C113 C114 C115 -176.5(8)
C118 C113 C114 C115 4.1(13)
O8 C113 C114 C119 6.4(13)
C118 C113 C114 C119 -173.0(8)
C113 C114 C115 C116 0.9(13)
C119 C114 C115 C116 178.2(8)
C114 C115 C116 C117 -4.3(15)
C115 C116 C117 C118 2.6(15)
C116 C117 C118 C113 2.5(15)
C116 C117 C118 C123 -174.1(9)
O8 C113 C118 C117 174.8(9)
C114 C113 C118 C117 -5.8(14)
O8 C113 C118 C123 -8.7(15)
C114 C113 C118 C123 170.6(8)
C115 C114 C119 C121 -116.4(9)
C113 C114 C119 C121 60.8(10)
C115 C114 C119 C122 1.4(12)
C113 C114 C119 C122 178.5(8)
C115 C114 C119 C120 120.2(9)
C113 C114 C119 C120 -62.7(11)
C117 C118 C123 C126 49.3(14)
C113 C118 C123 C126 -127.1(12)
C117 C118 C123 C129 -139.8(11)
C113 C118 C123 C129 43.8(14)
C117 C118 C123 C128 -5.9(14)
C113 C118 C123 C128 177.7(10)
C117 C118 C123 C124 -172.7(12)
C113 C118 C123 C124 10.9(16)
C117 C118 C123 C125 -62.7(12)
C113 C118 C123 C125 120.9(12)
C117 C118 C123 C127 106.9(10)
C113 C118 C123 C127 -69.5(11)
